data_7025217
loop_
_publ_author_name
'Litlab\/o, Rannveig'
'Lee, Hyui Sul'
'Niemeyer, Mark'
'T\"ornroos, Karl W'
'Anwander, Reiner'

_publ_section_title
;
 Rare-earth metal bis(tetramethylaluminate) complexes supported by a
 sterically crowded triazenido ligand.
;
_journal_issue 29
_journal_name_full 'Dalton transactions (Cambridge, England : 2003)'
_journal_page_first 6815
_journal_page_last 6825
_journal_paper_doi 10.1039/b925837j
_journal_volume 39
_journal_year 2010
_chemical_formula_moiety '2(C50 H78 Al2 N3 Y), C6 H14'
_chemical_formula_sum 'C53 H85 Al2 N3 Y'
_chemical_formula_weight 907.11
_chemical_name_systematic
;
?
;
_space_group_IT_number 14
_symmetry_cell_setting monoclinic
_symmetry_space_group_name_Hall '-P 2yn'
_symmetry_space_group_name_H-M 'P 1 21/n 1'
_atom_sites_solution_hydrogens geom
_atom_sites_solution_primary direct
_atom_sites_solution_secondary difmap
_audit_creation_method SHELXL-97
_cell_angle_alpha 90.00
_cell_angle_beta 94.419(1)
_cell_angle_gamma 90.00
_cell_formula_units_Z 8
_cell_length_a 10.0997(2)
_cell_length_b 51.7483(12)
_cell_length_c 20.7090(5)
_cell_measurement_reflns_used 23955
_cell_measurement_temperature 100(2)
_cell_measurement_theta_max 25.029
_cell_measurement_theta_min 2.216
_cell_volume 10791.2(4)
_computing_cell_refinement
;
Bruker (2008). SAINT, version 6.45A, Bruker AXS Inc., Madison,
Wisconsin, USA.
;
_computing_data_collection
;
Bruker (1999). SMART, version 5.054, Bruker AXS Inc., Madison,
Wisconsin, USA.
;
_computing_data_reduction
;
Bruker (2004). SAINT, version 6.45a, Bruker AXS Inc., Madison,
Wisconsin, USA.
;
_computing_molecular_graphics
;
Brandenburg, K. (2007). DIAMOND. Version 3.1. Crystal Impact GbR, Bonn,
Germany.
;
_computing_publication_material
;
Bruker AXS (2003). SHELXTL. Version 6.14. Bruker AXS Inc., Madison,
Wisconsin, USA.
;
_computing_structure_refinement
;
Sheldrick, G. M. (2008). Acta Crystallographica, A64, 112-122.
;
_computing_structure_solution
;
Sheldrick, G. M. (2008). Acta Crystallographica, A64, 112-122.
;
_diffrn_ambient_temperature 100(2)
_diffrn_detector_area_resol_mean '48 \um'
_diffrn_measured_fraction_theta_full 1.000
_diffrn_measured_fraction_theta_max 1.000
_diffrn_measurement_device_type 'Bruker-AXS SMART 2K CCD'
_diffrn_measurement_method 'omega scans'
_diffrn_radiation_monochromator graphite
_diffrn_radiation_source 'normal-focus sealed tube'
_diffrn_radiation_type MoK\a
_diffrn_radiation_wavelength 0.71073
_diffrn_reflns_av_R_equivalents 0.0888
_diffrn_reflns_av_sigmaI/netI 0.0544
_diffrn_reflns_limit_h_max 12
_diffrn_reflns_limit_h_min -12
_diffrn_reflns_limit_k_max 61
_diffrn_reflns_limit_k_min -61
_diffrn_reflns_limit_l_max 24
_diffrn_reflns_limit_l_min -24
_diffrn_reflns_number 125508
_diffrn_reflns_theta_full 25.04
_diffrn_reflns_theta_max 25.04
_diffrn_reflns_theta_min 1.26
_diffrn_standards_decay_% 0
_diffrn_standards_interval_count 1
_diffrn_standards_interval_time 28h
_diffrn_standards_number 1077
_exptl_absorpt_coefficient_mu 1.148
_exptl_absorpt_correction_T_max 0.8939
_exptl_absorpt_correction_T_min 0.6729
_exptl_absorpt_correction_type numerical
_exptl_absorpt_process_details
;
Bruker AXS (2003). SHELXTL. Version 6.14.
Bruker AXS Inc., Madison, Wisconsin, USA.
;
_exptl_crystal_colour yellow
_exptl_crystal_density_diffrn 1.117
_exptl_crystal_density_method 'not measured'
_exptl_crystal_description prism
_exptl_crystal_F_000 3912
_exptl_crystal_size_max 0.38
_exptl_crystal_size_mid 0.10
_exptl_crystal_size_min 0.10
_refine_diff_density_max 0.814
_refine_diff_density_min -0.697
_refine_diff_density_rms 0.080
_refine_ls_extinction_method none
_refine_ls_goodness_of_fit_ref 1.137
_refine_ls_hydrogen_treatment mixed
_refine_ls_matrix_type full
_refine_ls_number_parameters 1161
_refine_ls_number_reflns 19067
_refine_ls_number_restraints 49
_refine_ls_restrained_S_all 1.138
_refine_ls_R_factor_all 0.0866
_refine_ls_R_factor_gt 0.0614
_refine_ls_shift/su_max 0.001
_refine_ls_shift/su_mean 0.000
_refine_ls_structure_factor_coef Fsqd
_refine_ls_weighting_details 'calc w=1/[\s^2^(Fo^2^)+(0.0193P)^2^+32.8929P] where P=(Fo^2^+2Fc^2^)/3'
_refine_ls_weighting_scheme calc
_refine_ls_wR_factor_gt 0.1178
_refine_ls_wR_factor_ref 0.1263
_reflns_number_gt 14554
_reflns_number_total 19067
_reflns_threshold_expression I>2\s(I)
_cod_data_source_file b925837j.txt
_cod_data_source_block rl1rev2
_cod_original_sg_symbol_H-M 'P 21/n'
_cod_database_code 7025217

loop_
_symmetry_equiv_pos_as_xyz
'x, y, z'
'-x+1/2, y+1/2, -z+1/2'
'-x, -y, -z'
'x-1/2, -y-1/2, z-1/2'

loop_
_atom_site_label
_atom_site_type_symbol
_atom_site_fract_x
_atom_site_fract_y
_atom_site_fract_z
_atom_site_U_iso_or_equiv
_atom_site_adp_type
_atom_site_occupancy
_atom_site_symmetry_multiplicity
_atom_site_calc_flag
_atom_site_refinement_flags
Y1 Y 0.99413(4) 0.180875(7) 0.281543(19) 0.01706(10) Uani 1 1 d .
Y2 Y 0.77591(4) 0.136079(7) 0.922941(19) 0.01636(10) Uani 1 1 d .
Al1 Al 0.74109(15) 0.21254(3) 0.25774(8) 0.0358(4) Uani 1 1 d .
N1 N 0.9649(3) 0.13169(6) 0.34062(15) 0.0150(7) Uani 1 1 d .
C1 C 0.9237(5) 0.22599(8) 0.2993(2) 0.0272(10) Uani 1 1 d D
H1A H 0.959(4) 0.2211(7) 0.3435(10) 0.033 Uiso 1 1 d D
H1B H 0.881(3) 0.2433(5) 0.3038(17) 0.033 Uiso 1 1 d D
H1C H 0.999(3) 0.2284(7) 0.2727(15) 0.033 Uiso 1 1 d D
Al2 Al 1.25161(13) 0.19846(2) 0.22606(6) 0.0222(3) Uani 1 1 d .
N2 N 1.0189(3) 0.13584(6) 0.28579(15) 0.0174(7) Uani 1 1 d .
C2 C 0.7651(4) 0.17462(8) 0.2283(2) 0.0258(10) Uani 1 1 d D
H2A H 0.822(3) 0.1689(7) 0.1942(13) 0.031 Uiso 1 1 d D
H2B H 0.6726(19) 0.1750(8) 0.2096(16) 0.031 Uiso 1 1 d D
H2C H 0.772(3) 0.1618(7) 0.2632(13) 0.031 Uiso 1 1 d D
N3 N 0.9326(3) 0.15398(6) 0.36656(15) 0.0164(7) Uani 1 1 d .
C3 C 0.6961(8) 0.23355(11) 0.1816(3) 0.087(3) Uani 1 1 d .
H3A H 0.6118 0.2276 0.1601 0.130 Uiso 1 1 calc R
H3B H 0.7663 0.2321 0.1517 0.130 Uiso 1 1 calc R
H3C H 0.6873 0.2516 0.1945 0.130 Uiso 1 1 calc R
Al3 Al 1.04616(12) 0.15356(2) 0.98547(6) 0.0191(3) Uani 1 1 d .
C4 C 0.6193(6) 0.21034(15) 0.3269(3) 0.082(3) Uani 1 1 d .
H4A H 0.5954 0.2278 0.3402 0.123 Uiso 1 1 calc R
H4B H 0.6628 0.2011 0.3640 0.123 Uiso 1 1 calc R
H4C H 0.5389 0.2010 0.3110 0.123 Uiso 1 1 calc R
Al4 Al 0.54485(13) 0.17136(3) 0.95061(7) 0.0262(3) Uani 1 1 d .
N4 N 0.7123(3) 0.08734(6) 0.86529(15) 0.0158(7) Uani 1 1 d .
C5 C 1.2293(4) 0.18782(8) 0.3209(2) 0.0232(10) Uani 1 1 d D
H5A H 1.182(3) 0.1987(6) 0.3505(17) 0.028 Uiso 1 1 d D
H5B H 1.3249(17) 0.1897(7) 0.3312(19) 0.028 Uiso 1 1 d D
H5C H 1.204(3) 0.1698(4) 0.3266(19) 0.028 Uiso 1 1 d D
N5 N 0.7894(3) 0.09063(6) 0.91833(16) 0.0155(7) Uani 1 1 d .
C6 C 1.0770(5) 0.18889(10) 0.1719(2) 0.0293(11) Uani 1 1 d D
H6A H 1.052(4) 0.1701(4) 0.1678(19) 0.035 Uiso 1 1 d D
H6B H 1.121(3) 0.1928(7) 0.1312(14) 0.035 Uiso 1 1 d D
H6C H 0.992(3) 0.1986(6) 0.1681(19) 0.035 Uiso 1 1 d D
N6 N 0.6832(3) 0.11003(6) 0.83760(15) 0.0152(7) Uani 1 1 d .
C7 C 1.3886(4) 0.17590(9) 0.1940(2) 0.0318(11) Uani 1 1 d .
H7A H 1.4546 0.1864 0.1738 0.048 Uiso 1 1 calc R
H7B H 1.3473 0.1638 0.1619 0.048 Uiso 1 1 calc R
H7C H 1.4322 0.1662 0.2302 0.048 Uiso 1 1 calc R
C8 C 1.2760(5) 0.23605(9) 0.2235(3) 0.0402(13) Uani 1 1 d .
H8A H 1.3690 0.2403 0.2361 0.060 Uiso 1 1 calc R
H8B H 1.2189 0.2443 0.2536 0.060 Uiso 1 1 calc R
H8C H 1.2523 0.2424 0.1795 0.060 Uiso 1 1 calc R
C9 C 1.0684(4) 0.11352(8) 0.25556(18) 0.0165(6) Uani 1 1 d .
C10 C 1.0112(4) 0.08883(8) 0.25608(19) 0.0165(6) Uani 1 1 d .
C11 C 0.8844(4) 0.08228(7) 0.28725(19) 0.0169(9) Uani 1 1 d .
C12 C 0.8892(4) 0.06994(8) 0.3472(2) 0.0196(9) Uani 1 1 d .
C13 C 0.7707(4) 0.06130(8) 0.3710(2) 0.0197(9) Uani 1 1 d .
H13A H 0.7743 0.0525 0.4114 0.024 Uiso 1 1 calc R
C14 C 0.6487(4) 0.06528(8) 0.3373(2) 0.0200(9) Uani 1 1 d .
C15 C 0.6452(4) 0.07843(8) 0.2787(2) 0.0191(9) Uani 1 1 d .
H15A H 0.5616 0.0817 0.2560 0.023 Uiso 1 1 calc R
C16 C 0.7600(4) 0.08693(7) 0.25211(19) 0.0166(9) Uani 1 1 d .
C17 C 0.7518(4) 0.09997(8) 0.18596(19) 0.0177(9) Uani 1 1 d .
H17A H 0.8272 0.1125 0.1853 0.021 Uiso 1 1 calc R
C18 C 0.7681(4) 0.07971(8) 0.1334(2) 0.0247(10) Uani 1 1 d .
H18A H 0.8550 0.0713 0.1410 0.037 Uiso 1 1 calc R
H18B H 0.7619 0.0881 0.0909 0.037 Uiso 1 1 calc R
H18C H 0.6979 0.0667 0.1347 0.037 Uiso 1 1 calc R
C19 C 0.6230(4) 0.11484(9) 0.1707(2) 0.0270(10) Uani 1 1 d .
H19A H 0.6032 0.1252 0.2085 0.041 Uiso 1 1 calc R
H19B H 0.5503 0.1026 0.1602 0.041 Uiso 1 1 calc R
H19C H 0.6325 0.1263 0.1337 0.041 Uiso 1 1 calc R
C20 C 0.5208(4) 0.05512(9) 0.3634(2) 0.0249(10) Uani 1 1 d .
H20A H 0.5449 0.0470 0.4065 0.030 Uiso 1 1 calc R
C21 C 0.4216(5) 0.07675(10) 0.3732(3) 0.0416(13) Uani 1 1 d .
H21A H 0.4627 0.0897 0.4031 0.062 Uiso 1 1 calc R
H21B H 0.3428 0.0696 0.3914 0.062 Uiso 1 1 calc R
H21C H 0.3956 0.0849 0.3315 0.062 Uiso 1 1 calc R
C22 C 0.4574(5) 0.03446(9) 0.3193(2) 0.0357(12) Uani 1 1 d .
H22A H 0.5215 0.0205 0.3141 0.054 Uiso 1 1 calc R
H22B H 0.4307 0.0420 0.2769 0.054 Uiso 1 1 calc R
H22C H 0.3792 0.0275 0.3384 0.054 Uiso 1 1 calc R
C23 C 1.0194(4) 0.06569(9) 0.3873(2) 0.0269(10) Uani 1 1 d .
H23A H 1.0892 0.0758 0.3667 0.032 Uiso 1 1 calc R
C24 C 1.0142(5) 0.07564(10) 0.4562(2) 0.0371(12) Uani 1 1 d .
H24A H 0.9836 0.0936 0.4550 0.056 Uiso 1 1 calc R
H24B H 1.1031 0.0747 0.4787 0.056 Uiso 1 1 calc R
H24C H 0.9527 0.0650 0.4791 0.056 Uiso 1 1 calc R
C25 C 1.0612(5) 0.03745(9) 0.3877(3) 0.0378(12) Uani 1 1 d .
H25A H 1.0704 0.0317 0.3432 0.057 Uiso 1 1 calc R
H25B H 0.9938 0.0269 0.4070 0.057 Uiso 1 1 calc R
H25C H 1.1465 0.0355 0.4132 0.057 Uiso 1 1 calc R
C26 C 1.0727(4) 0.06913(8) 0.2245(2) 0.0211(9) Uani 1 1 d .
H26A H 1.0369 0.0522 0.2257 0.025 Uiso 1 1 calc R
C27 C 1.1847(4) 0.07327(8) 0.1912(2) 0.0207(9) Uani 1 1 d .
H27A H 1.2251 0.0593 0.1703 0.025 Uiso 1 1 calc R
C28 C 1.2372(4) 0.09787(8) 0.1888(2) 0.0198(9) Uani 1 1 d .
H28A H 1.3121 0.1011 0.1649 0.024 Uiso 1 1 calc R
C29 C 1.1799(4) 0.11770(8) 0.22142(19) 0.0192(9) Uani 1 1 d .
H29A H 1.2172 0.1345 0.2206 0.023 Uiso 1 1 calc R
C30 C 0.8591(4) 0.15032(8) 0.42216(19) 0.0179(9) Uani 1 1 d .
C31 C 0.8906(4) 0.16518(7) 0.47796(19) 0.0167(9) Uani 1 1 d .
C32 C 1.0033(4) 0.18399(8) 0.48270(19) 0.0213(9) Uani 1 1 d .
C33 C 1.1356(4) 0.17456(9) 0.4861(2) 0.0259(10) Uani 1 1 d .
C34 C 1.2390(5) 0.19278(12) 0.4891(2) 0.0435(15) Uani 1 1 d .
H34A H 1.3282 0.1868 0.4911 0.052 Uiso 1 1 calc R
C35 C 1.2152(6) 0.21906(12) 0.4894(2) 0.0505(17) Uani 1 1 d .
C36 C 1.0868(6) 0.22752(11) 0.4897(2) 0.0431(14) Uani 1 1 d .
H36A H 1.0708 0.2456 0.4919 0.052 Uiso 1 1 calc R
C37 C 0.9787(5) 0.21079(9) 0.4871(2) 0.0280(11) Uani 1 1 d .
C38 C 0.8414(5) 0.22209(9) 0.4936(2) 0.0308(11) Uani 1 1 d .
H38A H 0.7745 0.2088 0.4782 0.037 Uiso 1 1 calc R
C39 C 0.8107(7) 0.24712(10) 0.4544(2) 0.0524(16) Uani 1 1 d .
H39A H 0.8196 0.2438 0.4084 0.079 Uiso 1 1 calc R
H39B H 0.8733 0.2607 0.4696 0.079 Uiso 1 1 calc R
H39C H 0.7199 0.2527 0.4605 0.079 Uiso 1 1 calc R
C40 C 0.8228(5) 0.22755(10) 0.5649(2) 0.0389(13) Uani 1 1 d .
H40A H 0.8436 0.2120 0.5905 0.058 Uiso 1 1 calc R
H40B H 0.7305 0.2326 0.5695 0.058 Uiso 1 1 calc R
H40C H 0.8823 0.2416 0.5803 0.058 Uiso 1 1 calc R
C41 C 1.3302(8) 0.23813(17) 0.4867(3) 0.102(3) Uani 1 1 d D
H41 H 1.2757 0.2533 0.4984 0.122 Uiso 1 1 calc R
C42 C 1.3461(6) 0.24752(10) 0.4218(3) 0.0480(15) Uani 1 1 d D
H42A H 1.2756 0.2404 0.3919 0.072 Uiso 1 1 calc R
H42B H 1.4327 0.2421 0.4083 0.072 Uiso 1 1 calc R
H42C H 1.3406 0.2664 0.4214 0.072 Uiso 1 1 calc R
C43 C 1.4160(10) 0.24078(18) 0.5374(5) 0.171(6) Uani 1 1 d D
H43A H 1.3844 0.2313 0.5741 0.256 Uiso 1 1 calc R
H43B H 1.4251 0.2591 0.5486 0.256 Uiso 1 1 calc R
H43C H 1.5024 0.2339 0.5273 0.256 Uiso 1 1 calc R
C44 C 1.1625(4) 0.14569(10) 0.4898(2) 0.0312(11) Uani 1 1 d .
H44A H 1.0917 0.1367 0.4619 0.037 Uiso 1 1 calc R
C45 C 1.2984(6) 0.13786(14) 0.4667(3) 0.066(2) Uani 1 1 d .
H45A H 1.3049 0.1440 0.4222 0.098 Uiso 1 1 calc R
H45B H 1.3070 0.1190 0.4679 0.098 Uiso 1 1 calc R
H45C H 1.3695 0.1456 0.4951 0.098 Uiso 1 1 calc R
C46 C 1.1559(5) 0.13602(10) 0.5595(2) 0.0339(11) Uani 1 1 d .
H46A H 1.1625 0.1171 0.5602 0.051 Uiso 1 1 calc R
H46B H 1.0714 0.1413 0.5757 0.051 Uiso 1 1 calc R
H46C H 1.2295 0.1434 0.5870 0.051 Uiso 1 1 calc R
C47 C 0.8169(4) 0.16036(8) 0.5313(2) 0.0219(9) Uani 1 1 d .
H47A H 0.8371 0.1697 0.5703 0.026 Uiso 1 1 calc R
C48 C 0.7162(4) 0.14244(9) 0.5289(2) 0.0276(10) Uani 1 1 d .
H48A H 0.6670 0.1399 0.5657 0.033 Uiso 1 1 calc R
C49 C 0.6858(4) 0.12807(9) 0.4734(2) 0.0277(10) Uani 1 1 d .
H49A H 0.6164 0.1157 0.4720 0.033 Uiso 1 1 calc R
C50 C 0.7575(4) 0.13194(8) 0.4199(2) 0.0215(9) Uani 1 1 d .
H50A H 0.7377 0.1221 0.3817 0.026 Uiso 1 1 calc R
C51 C 1.0051(4) 0.14151(8) 0.8901(2) 0.0219(9) Uani 1 1 d D
H51A H 0.989(3) 0.1230(3) 0.8845(18) 0.026 Uiso 1 1 d D
H51B H 1.0976(18) 0.1452(6) 0.8811(18) 0.026 Uiso 1 1 d D
H51C H 0.949(3) 0.1505(6) 0.8555(16) 0.026 Uiso 1 1 d D
C52 C 0.8824(4) 0.14381(8) 1.0353(2) 0.0233(10) Uani 1 1 d D
H52A H 0.797(2) 0.1527(6) 1.0380(18) 0.028 Uiso 1 1 d D
H52B H 0.937(3) 0.1477(6) 1.0758(14) 0.028 Uiso 1 1 d D
H52C H 0.862(3) 0.1250(3) 1.0379(18) 0.028 Uiso 1 1 d D
C53 C 1.0667(5) 0.19123(8) 0.9864(2) 0.0274(10) Uani 1 1 d .
H53A H 1.1523 0.1958 1.0090 0.041 Uiso 1 1 calc R
H53B H 0.9947 0.1990 1.0089 0.041 Uiso 1 1 calc R
H53C H 1.0632 0.1977 0.9418 0.041 Uiso 1 1 calc R
C54 C 1.1919(4) 0.13173(9) 1.0227(2) 0.0314(11) Uani 1 1 d .
H54A H 1.2542 0.1423 1.0500 0.047 Uiso 1 1 calc R
H54B H 1.2383 0.1239 0.9878 0.047 Uiso 1 1 calc R
H54C H 1.1558 0.1181 1.0490 0.047 Uiso 1 1 calc R
C55 C 0.7075(4) 0.18115(9) 0.8990(2) 0.0250(10) Uani 1 1 d D
H55A H 0.798(2) 0.1833(7) 0.9201(16) 0.030 Uiso 1 1 d D
H55B H 0.671(3) 0.1988(4) 0.8940(17) 0.030 Uiso 1 1 d D
H55C H 0.717(4) 0.1746(7) 0.8545(11) 0.030 Uiso 1 1 d D
C56 C 0.5568(4) 0.13220(9) 0.9719(2) 0.0262(10) Uani 1 1 d D
H56A H 0.535(3) 0.1204(7) 0.9353(12) 0.031 Uiso 1 1 d D
H56B H 0.475(2) 0.1336(8) 0.9964(15) 0.031 Uiso 1 1 d D
H56C H 0.623(3) 0.1238(7) 1.0023(14) 0.031 Uiso 1 1 d D
C57 C 0.5612(6) 0.19086(10) 1.0317(2) 0.0473(14) Uani 1 1 d .
H57A H 0.4810 0.1884 1.0548 0.071 Uiso 1 1 calc R
H57B H 0.5723 0.2093 1.0223 0.071 Uiso 1 1 calc R
H57C H 0.6387 0.1847 1.0588 0.071 Uiso 1 1 calc R
C58 C 0.3831(5) 0.17447(12) 0.8926(3) 0.0480(15) Uani 1 1 d .
H58A H 0.3683 0.1927 0.8810 0.072 Uiso 1 1 calc R
H58B H 0.3071 0.1680 0.9145 0.072 Uiso 1 1 calc R
H58C H 0.3928 0.1643 0.8533 0.072 Uiso 1 1 calc R
C59 C 0.8289(4) 0.06779(7) 0.95264(18) 0.0140(8) Uani 1 1 d .
C60 C 0.7566(4) 0.04455(7) 0.95250(18) 0.0141(8) Uani 1 1 d .
C61 C 0.6253(4) 0.03950(7) 0.91481(19) 0.0144(8) Uani 1 1 d .
C62 C 0.6250(4) 0.02967(7) 0.85114(18) 0.0135(8) Uani 1 1 d .
C63 C 0.5035(4) 0.02334(7) 0.81849(19) 0.0169(9) Uani 1 1 d .
H63A H 0.5027 0.0165 0.7759 0.020 Uiso 1 1 calc R
C64 C 0.3829(4) 0.02664(7) 0.84617(19) 0.0163(9) Uani 1 1 d .
C65 C 0.3866(4) 0.03649(7) 0.90814(19) 0.0152(8) Uani 1 1 d .
H65A H 0.3052 0.0390 0.9275 0.018 Uiso 1 1 calc R
C66 C 0.5051(4) 0.04296(7) 0.94360(19) 0.0170(9) Uani 1 1 d .
C67 C 0.5014(4) 0.05341(8) 1.01226(19) 0.0173(9) Uani 1 1 d .
H67A H 0.5878 0.0624 1.0235 0.021 Uiso 1 1 calc R
C68 C 0.3918(4) 0.07309(8) 1.0181(2) 0.0255(10) Uani 1 1 d .
H68A H 0.3944 0.0859 0.9833 0.038 Uiso 1 1 calc R
H68B H 0.4046 0.0818 1.0602 0.038 Uiso 1 1 calc R
H68C H 0.3056 0.0643 1.0147 0.038 Uiso 1 1 calc R
C69 C 0.4897(5) 0.03164(9) 1.0613(2) 0.0314(11) Uani 1 1 d .
H69A H 0.5649 0.0198 1.0592 0.047 Uiso 1 1 calc R
H69B H 0.4065 0.0222 1.0512 0.047 Uiso 1 1 calc R
H69C H 0.4903 0.0389 1.1050 0.047 Uiso 1 1 calc R
C70 C 0.2542(4) 0.01989(8) 0.8062(2) 0.0215(9) Uani 1 1 d .
H70A H 0.2643 0.0259 0.7610 0.026 Uiso 1 1 calc R
C71 C 0.1329(4) 0.03345(9) 0.8291(2) 0.0300(11) Uani 1 1 d .
H71A H 0.1511 0.0520 0.8338 0.045 Uiso 1 1 calc R
H71B H 0.1123 0.0263 0.8710 0.045 Uiso 1 1 calc R
H71C H 0.0570 0.0308 0.7974 0.045 Uiso 1 1 calc R
C72 C 0.2331(4) -0.00940(8) 0.8031(2) 0.0287(11) Uani 1 1 d .
H72A H 0.1533 -0.0133 0.7748 0.043 Uiso 1 1 calc R
H72B H 0.2222 -0.0160 0.8467 0.043 Uiso 1 1 calc R
H72C H 0.3103 -0.0176 0.7858 0.043 Uiso 1 1 calc R
C73 C 0.7527(4) 0.02565(7) 0.81830(19) 0.0173(9) Uani 1 1 d .
H73A H 0.8233 0.0364 0.8416 0.021 Uiso 1 1 calc R
C74 C 0.7961(4) -0.00267(8) 0.8243(2) 0.0238(10) Uani 1 1 d .
H74A H 0.8061 -0.0075 0.8702 0.036 Uiso 1 1 calc R
H74B H 0.8811 -0.0049 0.8052 0.036 Uiso 1 1 calc R
H74C H 0.7287 -0.0137 0.8015 0.036 Uiso 1 1 calc R
C75 C 0.7409(4) 0.03406(8) 0.7473(2) 0.0241(10) Uani 1 1 d .
H75A H 0.7030 0.0515 0.7438 0.036 Uiso 1 1 calc R
H75B H 0.6831 0.0220 0.7219 0.036 Uiso 1 1 calc R
H75C H 0.8292 0.0341 0.7307 0.036 Uiso 1 1 calc R
C76 C 0.8102(4) 0.02460(7) 0.99214(19) 0.0174(9) Uani 1 1 d .
H76A H 0.7632 0.0087 0.9932 0.021 Uiso 1 1 calc R
C77 C 0.9288(4) 0.02708(8) 1.0299(2) 0.0196(9) Uani 1 1 d .
H77A H 0.9615 0.0132 1.0566 0.024 Uiso 1 1 calc R
C78 C 0.9992(4) 0.04996(8) 1.0285(2) 0.0203(9) Uani 1 1 d .
H78A H 1.0812 0.0519 1.0538 0.024 Uiso 1 1 calc R
C79 C 0.9490(4) 0.06992(8) 0.98994(19) 0.0184(9) Uani 1 1 d .
H79A H 0.9978 0.0856 0.9888 0.022 Uiso 1 1 calc R
C80 C 0.5847(4) 0.10734(7) 0.78464(19) 0.0148(8) Uani 1 1 d .
C81 C 0.5931(4) 0.12169(7) 0.72775(19) 0.0166(9) Uani 1 1 d .
C82 C 0.7017(4) 0.14114(7) 0.72098(18) 0.0154(8) Uani 1 1 d .
C83 C 0.8353(4) 0.13293(7) 0.71847(17) 0.0141(8) Uani 1 1 d .
C84 C 0.9349(4) 0.15152(8) 0.71594(18) 0.0161(8) Uani 1 1 d .
H84A H 1.0244 0.1460 0.7147 0.019 Uiso 1 1 calc R
C85 C 0.9069(4) 0.17787(8) 0.71519(18) 0.0166(9) Uani 1 1 d .
C86 C 0.7747(4) 0.18547(7) 0.71429(18) 0.0153(8) Uani 1 1 d .
H86A H 0.7541 0.2034 0.7122 0.018 Uiso 1 1 calc R
C87 C 0.6712(4) 0.16763(7) 0.71643(18) 0.0147(8) Uani 1 1 d .
C88 C 0.5293(4) 0.17803(8) 0.70884(19) 0.0177(9) Uani 1 1 d .
H88A H 0.4686 0.1643 0.7235 0.021 Uiso 1 1 calc R
C89 C 0.4906(4) 0.18362(9) 0.6371(2) 0.0255(10) Uani 1 1 d .
H89A H 0.5002 0.1678 0.6118 0.038 Uiso 1 1 calc R
H89B H 0.5487 0.1971 0.6218 0.038 Uiso 1 1 calc R
H89C H 0.3981 0.1895 0.6320 0.038 Uiso 1 1 calc R
C90 C 0.5070(4) 0.20266(8) 0.7478(2) 0.0244(10) Uani 1 1 d .
H90A H 0.4122 0.2069 0.7446 0.037 Uiso 1 1 calc R
H90B H 0.5570 0.2170 0.7305 0.037 Uiso 1 1 calc R
H90C H 0.5376 0.1998 0.7933 0.037 Uiso 1 1 calc R
C91 C 1.0166(4) 0.19816(8) 0.7169(2) 0.0187(9) Uani 1 1 d .
H91A H 0.9744 0.2147 0.7010 0.022 Uiso 1 1 calc R
C92 C 1.1248(4) 0.19202(9) 0.6728(2) 0.0284(11) Uani 1 1 d .
H92A H 1.0853 0.1893 0.6286 0.043 Uiso 1 1 calc R
H92B H 1.1715 0.1763 0.6879 0.043 Uiso 1 1 calc R
H92C H 1.1878 0.2064 0.6732 0.043 Uiso 1 1 calc R
C93 C 1.0734(5) 0.20294(9) 0.7861(2) 0.0331(11) Uani 1 1 d .
H93A H 1.0017 0.2079 0.8128 0.050 Uiso 1 1 calc R
H93B H 1.1393 0.2169 0.7865 0.050 Uiso 1 1 calc R
H93C H 1.1158 0.1871 0.8035 0.050 Uiso 1 1 calc R
C94 C 0.8690(4) 0.10429(7) 0.7136(2) 0.0184(9) Uani 1 1 d .
H94A H 0.8122 0.0947 0.7431 0.022 Uiso 1 1 calc R
C95 C 0.8338(4) 0.09431(8) 0.6447(2) 0.0244(10) Uani 1 1 d .
H95A H 0.7392 0.0972 0.6328 0.037 Uiso 1 1 calc R
H95B H 0.8530 0.0758 0.6429 0.037 Uiso 1 1 calc R
H95C H 0.8868 0.1035 0.6144 0.037 Uiso 1 1 calc R
C96 C 1.0135(4) 0.09760(8) 0.7340(2) 0.0281(11) Uani 1 1 d .
H96A H 1.0372 0.1044 0.7776 0.042 Uiso 1 1 calc R
H96B H 1.0714 0.1053 0.7034 0.042 Uiso 1 1 calc R
H96C H 1.0247 0.0788 0.7342 0.042 Uiso 1 1 calc R
C97 C 0.4952(4) 0.11743(8) 0.6777(2) 0.0191(9) Uani 1 1 d .
H97A H 0.4997 0.1266 0.6383 0.023 Uiso 1 1 calc R
C98 C 0.3916(4) 0.10034(8) 0.6834(2) 0.0214(9) Uani 1 1 d .
H98A H 0.3261 0.0980 0.6484 0.026 Uiso 1 1 calc R
C99 C 0.3840(4) 0.08659(7) 0.7402(2) 0.0192(9) Uani 1 1 d .
H99A H 0.3129 0.0749 0.7447 0.023 Uiso 1 1 calc R
C100 C 0.4805(4) 0.09001(7) 0.7906(2) 0.0174(9) Uani 1 1 d .
H10A H 0.4758 0.0805 0.8295 0.021 Uiso 1 1 calc R
C1S C 0.0857(6) 0.03331(11) 0.6196(3) 0.0491(15) Uani 1 1 d .
H1SA H 0.0105 0.0213 0.6163 0.074 Uiso 1 1 calc R
H1SB H 0.0612 0.0492 0.5959 0.074 Uiso 1 1 calc R
H1SC H 0.1091 0.0374 0.6652 0.074 Uiso 1 1 calc R
C2S C 0.2036(5) 0.02094(11) 0.5909(3) 0.0505(15) Uani 1 1 d .
H2SA H 0.2290 0.0051 0.6156 0.061 Uiso 1 1 calc R
H2SB H 0.1776 0.0158 0.5456 0.061 Uiso 1 1 calc R
C3S C 0.3213(5) 0.03870(10) 0.5917(3) 0.0432(13) Uani 1 1 d .
H3SA H 0.3444 0.0441 0.6370 0.052 Uiso 1 1 calc R
H3SB H 0.2947 0.0544 0.5666 0.052 Uiso 1 1 calc R
C4S C 0.4439(5) 0.02781(10) 0.5651(3) 0.0439(13) Uani 1 1 d .
H4SA H 0.4217 0.0227 0.5195 0.053 Uiso 1 1 calc R
H4SB H 0.4700 0.0120 0.5897 0.053 Uiso 1 1 calc R
C5S C 0.5617(5) 0.04590(11) 0.5676(3) 0.0472(14) Uani 1 1 d .
H5SA H 0.5412 0.0605 0.5377 0.057 Uiso 1 1 calc R
H5SB H 0.5767 0.0530 0.6120 0.057 Uiso 1 1 calc R
C6S C 0.6869(5) 0.03295(12) 0.5496(3) 0.0522(16) Uani 1 1 d .
H6SA H 0.7590 0.0456 0.5507 0.078 Uiso 1 1 calc R
H6SB H 0.6726 0.0257 0.5059 0.078 Uiso 1 1 calc R
H6SC H 0.7106 0.0190 0.5805 0.078 Uiso 1 1 calc R

loop_
_atom_site_aniso_label
_atom_site_aniso_U_11
_atom_site_aniso_U_22
_atom_site_aniso_U_33
_atom_site_aniso_U_23
_atom_site_aniso_U_13
_atom_site_aniso_U_12
Y1 0.0175(2) 0.0152(2) 0.0189(2) -0.00097(17) 0.00433(16) -0.00167(16)
Y2 0.0146(2) 0.0153(2) 0.0190(2) -0.00066(17) 0.00001(15) -0.00320(16)
Al1 0.0311(8) 0.0320(8) 0.0427(9) -0.0119(7) -0.0087(7) 0.0135(6)
N1 0.0124(17) 0.0164(18) 0.0162(17) -0.0027(14) 0.0000(14) -0.0019(13)
C1 0.028(3) 0.021(2) 0.033(3) -0.001(2) 0.003(2) 0.0062(19)
Al2 0.0214(7) 0.0216(7) 0.0247(7) 0.0004(5) 0.0075(6) -0.0042(5)
N2 0.0157(18) 0.0203(18) 0.0168(18) -0.0019(15) 0.0049(14) -0.0018(14)
C2 0.021(2) 0.026(3) 0.031(3) -0.003(2) 0.001(2) 0.0017(19)
N3 0.0156(18) 0.0174(18) 0.0164(18) -0.0044(14) 0.0034(14) -0.0002(14)
C3 0.134(7) 0.032(3) 0.084(5) -0.006(3) -0.062(5) 0.012(4)
Al3 0.0169(6) 0.0193(7) 0.0206(7) 0.0015(5) -0.0026(5) -0.0028(5)
C4 0.027(3) 0.128(7) 0.093(5) -0.073(5) 0.014(3) -0.002(4)
Al4 0.0253(7) 0.0283(7) 0.0253(7) 0.0033(6) 0.0041(6) 0.0079(6)
N4 0.0127(17) 0.0191(18) 0.0156(18) 0.0032(14) 0.0006(14) -0.0005(14)
C5 0.023(2) 0.021(2) 0.026(2) 0.0009(19) 0.0040(19) -0.0073(18)
N5 0.0122(17) 0.0155(17) 0.0188(18) 0.0021(14) 0.0022(14) -0.0036(13)
C6 0.028(3) 0.039(3) 0.021(2) -0.001(2) 0.001(2) -0.006(2)
N6 0.0142(17) 0.0137(17) 0.0176(18) 0.0025(14) 0.0011(14) -0.0020(13)
C7 0.027(3) 0.032(3) 0.038(3) -0.009(2) 0.011(2) -0.008(2)
C8 0.049(3) 0.029(3) 0.044(3) 0.008(2) 0.016(3) -0.008(2)
C9 0.0147(15) 0.0205(15) 0.0143(14) -0.0026(12) 0.0009(12) 0.0021(11)
C10 0.0147(15) 0.0205(15) 0.0143(14) -0.0026(12) 0.0009(12) 0.0021(11)
C11 0.016(2) 0.013(2) 0.022(2) -0.0045(17) 0.0033(17) -0.0013(16)
C12 0.017(2) 0.019(2) 0.022(2) -0.0002(18) 0.0018(18) 0.0009(17)
C13 0.020(2) 0.021(2) 0.019(2) -0.0009(17) 0.0036(18) -0.0060(17)
C14 0.017(2) 0.022(2) 0.022(2) -0.0064(18) 0.0026(18) -0.0054(17)
C15 0.015(2) 0.022(2) 0.021(2) -0.0035(18) -0.0005(17) -0.0045(17)
C16 0.016(2) 0.013(2) 0.021(2) -0.0049(17) 0.0041(17) 0.0001(16)
C17 0.019(2) 0.017(2) 0.018(2) -0.0008(17) 0.0040(17) -0.0019(17)
C18 0.027(2) 0.026(2) 0.022(2) -0.0030(19) 0.0048(19) -0.0030(19)
C19 0.022(2) 0.030(3) 0.029(3) 0.000(2) -0.0029(19) 0.0015(19)
C20 0.015(2) 0.037(3) 0.023(2) 0.001(2) 0.0043(18) -0.0057(19)
C21 0.022(3) 0.050(3) 0.055(3) -0.009(3) 0.015(2) -0.008(2)
C22 0.026(3) 0.037(3) 0.044(3) -0.002(2) 0.009(2) -0.017(2)
C23 0.019(2) 0.030(3) 0.031(3) 0.012(2) 0.0010(19) -0.0041(19)
C24 0.026(3) 0.050(3) 0.034(3) 0.003(2) -0.008(2) -0.004(2)
C25 0.025(3) 0.039(3) 0.049(3) 0.013(2) 0.000(2) 0.004(2)
C26 0.017(2) 0.017(2) 0.030(2) -0.0012(18) 0.0022(18) -0.0019(17)
C27 0.020(2) 0.019(2) 0.023(2) -0.0057(18) -0.0015(18) 0.0046(17)
C28 0.010(2) 0.024(2) 0.026(2) -0.0018(18) 0.0065(17) 0.0004(17)
C29 0.014(2) 0.023(2) 0.021(2) -0.0019(18) 0.0016(17) -0.0059(17)
C30 0.018(2) 0.018(2) 0.017(2) 0.0017(17) 0.0040(17) 0.0039(17)
C31 0.014(2) 0.017(2) 0.018(2) 0.0026(17) 0.0004(17) 0.0047(16)
C32 0.024(2) 0.029(2) 0.011(2) -0.0014(18) 0.0022(17) -0.0047(19)
C33 0.024(2) 0.042(3) 0.012(2) -0.0035(19) 0.0033(18) -0.004(2)
C34 0.027(3) 0.089(5) 0.015(2) -0.005(3) 0.003(2) -0.020(3)
C35 0.066(4) 0.070(4) 0.015(3) -0.012(3) 0.002(3) -0.051(3)
C36 0.066(4) 0.042(3) 0.022(3) -0.004(2) 0.008(3) -0.024(3)
C37 0.045(3) 0.028(3) 0.010(2) -0.0033(18) 0.003(2) -0.007(2)
C38 0.049(3) 0.020(2) 0.024(2) 0.0005(19) 0.004(2) 0.004(2)
C39 0.100(5) 0.029(3) 0.030(3) 0.003(2) 0.016(3) 0.018(3)
C40 0.055(3) 0.037(3) 0.027(3) -0.003(2) 0.010(2) 0.009(2)
C41 0.125(7) 0.152(8) 0.031(3) -0.029(4) 0.026(4) -0.117(6)
C42 0.051(4) 0.030(3) 0.066(4) -0.005(3) 0.024(3) -0.018(3)
C43 0.158(9) 0.141(8) 0.189(10) 0.127(8) -0.138(8) -0.125(8)
C44 0.021(2) 0.050(3) 0.021(2) -0.006(2) -0.0039(19) 0.010(2)
C45 0.047(4) 0.108(6) 0.043(3) 0.012(4) 0.014(3) 0.050(4)
C46 0.034(3) 0.036(3) 0.030(3) -0.003(2) -0.007(2) 0.003(2)
C47 0.023(2) 0.024(2) 0.019(2) -0.0018(18) 0.0047(18) 0.0045(18)
C48 0.028(3) 0.033(3) 0.023(2) 0.003(2) 0.011(2) 0.004(2)
C49 0.022(2) 0.030(3) 0.033(3) 0.002(2) 0.009(2) -0.0070(19)
C50 0.020(2) 0.023(2) 0.022(2) -0.0044(19) 0.0040(18) -0.0024(18)
C51 0.021(2) 0.021(2) 0.025(2) -0.0006(18) 0.0043(18) -0.0079(18)
C52 0.023(2) 0.023(2) 0.023(2) 0.0005(18) -0.0006(19) -0.0020(18)
C53 0.031(3) 0.023(2) 0.027(2) 0.0003(19) -0.007(2) -0.009(2)
C54 0.021(2) 0.037(3) 0.035(3) 0.011(2) -0.004(2) 0.001(2)
C55 0.024(2) 0.024(2) 0.026(2) 0.003(2) -0.0030(19) 0.0030(19)
C56 0.020(2) 0.028(3) 0.030(3) -0.006(2) 0.003(2) -0.0028(19)
C57 0.072(4) 0.036(3) 0.037(3) -0.002(2) 0.016(3) 0.006(3)
C58 0.022(3) 0.072(4) 0.051(4) 0.026(3) 0.008(2) 0.002(3)
C59 0.012(2) 0.017(2) 0.013(2) 0.0000(16) 0.0023(16) 0.0012(16)
C60 0.010(2) 0.017(2) 0.015(2) -0.0007(16) 0.0032(16) 0.0017(16)
C61 0.014(2) 0.0091(19) 0.020(2) 0.0043(16) -0.0004(16) -0.0019(15)
C62 0.014(2) 0.0087(19) 0.018(2) 0.0019(16) -0.0010(16) -0.0008(15)
C63 0.019(2) 0.014(2) 0.017(2) 0.0009(16) -0.0014(17) -0.0019(16)
C64 0.015(2) 0.011(2) 0.023(2) 0.0071(17) -0.0027(17) -0.0020(16)
C65 0.010(2) 0.0102(19) 0.025(2) 0.0043(16) 0.0004(17) 0.0028(15)
C66 0.018(2) 0.013(2) 0.020(2) 0.0045(17) 0.0049(17) -0.0004(16)
C67 0.012(2) 0.018(2) 0.022(2) -0.0001(17) 0.0004(17) -0.0013(16)
C68 0.026(2) 0.021(2) 0.030(3) -0.0038(19) 0.008(2) 0.0028(19)
C69 0.043(3) 0.029(3) 0.023(2) 0.004(2) 0.003(2) -0.002(2)
C70 0.015(2) 0.025(2) 0.024(2) 0.0072(18) -0.0049(18) -0.0052(17)
C71 0.015(2) 0.032(3) 0.041(3) 0.007(2) -0.011(2) -0.0037(19)
C72 0.019(2) 0.029(3) 0.037(3) -0.003(2) -0.005(2) -0.0072(19)
C73 0.014(2) 0.016(2) 0.022(2) -0.0003(17) 0.0009(17) -0.0032(16)
C74 0.017(2) 0.022(2) 0.032(3) -0.0045(19) 0.0026(19) 0.0044(18)
C75 0.018(2) 0.029(3) 0.026(2) -0.0024(19) 0.0088(19) -0.0009(18)
C76 0.017(2) 0.013(2) 0.023(2) 0.0015(17) 0.0011(17) -0.0009(16)
C77 0.019(2) 0.019(2) 0.021(2) 0.0022(17) 0.0012(18) 0.0058(17)
C78 0.008(2) 0.032(2) 0.021(2) -0.0036(19) -0.0016(17) 0.0022(17)
C79 0.016(2) 0.019(2) 0.021(2) -0.0021(17) 0.0024(17) -0.0029(17)
C80 0.011(2) 0.013(2) 0.020(2) -0.0009(16) 0.0007(16) 0.0018(15)
C81 0.013(2) 0.015(2) 0.022(2) 0.0002(17) 0.0029(17) -0.0007(16)
C82 0.017(2) 0.017(2) 0.012(2) 0.0034(16) 0.0007(16) -0.0016(16)
C83 0.017(2) 0.016(2) 0.0092(19) 0.0010(16) 0.0008(16) 0.0007(16)
C84 0.012(2) 0.022(2) 0.014(2) -0.0003(17) -0.0012(16) 0.0018(16)
C85 0.018(2) 0.021(2) 0.0112(19) 0.0031(16) 0.0040(16) -0.0006(17)
C86 0.019(2) 0.012(2) 0.015(2) 0.0009(16) 0.0024(16) 0.0018(16)
C87 0.015(2) 0.018(2) 0.011(2) 0.0024(16) 0.0016(16) 0.0011(16)
C88 0.014(2) 0.017(2) 0.022(2) -0.0008(17) 0.0045(17) 0.0012(16)
C89 0.020(2) 0.029(3) 0.027(2) 0.007(2) 0.0006(19) 0.0060(19)
C90 0.019(2) 0.020(2) 0.034(3) 0.0017(19) 0.0045(19) 0.0030(18)
C91 0.015(2) 0.018(2) 0.023(2) -0.0003(18) 0.0012(17) -0.0009(17)
C92 0.020(2) 0.024(2) 0.042(3) -0.005(2) 0.010(2) -0.0070(19)
C93 0.037(3) 0.034(3) 0.029(3) 0.002(2) 0.002(2) -0.015(2)
C94 0.019(2) 0.015(2) 0.022(2) 0.0016(17) 0.0021(18) 0.0039(17)
C95 0.022(2) 0.020(2) 0.030(3) -0.0050(19) 0.0013(19) 0.0015(18)
C96 0.029(3) 0.020(2) 0.035(3) -0.002(2) -0.003(2) 0.0097(19)
C97 0.020(2) 0.016(2) 0.021(2) 0.0073(17) -0.0014(18) -0.0023(17)
C98 0.018(2) 0.020(2) 0.025(2) 0.0035(18) -0.0068(18) -0.0029(17)
C99 0.017(2) 0.014(2) 0.027(2) 0.0024(17) -0.0027(18) -0.0019(16)
C100 0.018(2) 0.013(2) 0.021(2) 0.0029(17) 0.0033(17) -0.0011(16)
C1S 0.052(4) 0.051(4) 0.044(3) -0.006(3) 0.003(3) 0.013(3)
C2S 0.035(3) 0.053(4) 0.063(4) -0.015(3) 0.007(3) -0.003(3)
C3S 0.048(3) 0.034(3) 0.047(3) -0.009(2) -0.002(3) -0.006(2)
C4S 0.042(3) 0.041(3) 0.049(3) 0.001(3) 0.004(3) -0.004(3)
C5S 0.050(4) 0.052(4) 0.039(3) -0.007(3) 0.002(3) -0.018(3)
C6S 0.047(4) 0.071(4) 0.039(3) -0.004(3) 0.004(3) -0.021(3)

loop_
_atom_type_symbol
_atom_type_description
_atom_type_scat_dispersion_real
_atom_type_scat_dispersion_imag
_atom_type_scat_source
C C 0.0033 0.0016 'International Tables Vol C Tables 4.2.6.8 and 6.1.1.4'
H H 0.0000 0.0000 'International Tables Vol C Tables 4.2.6.8 and 6.1.1.4'
N N 0.0061 0.0033 'International Tables Vol C Tables 4.2.6.8 and 6.1.1.4'
Al Al 0.0645 0.0514 'International Tables Vol C Tables 4.2.6.8 and 6.1.1.4'
Y Y -2.7962 3.5667 'International Tables Vol C Tables 4.2.6.8 and 6.1.1.4'

loop_
_geom_angle_atom_site_label_1
_geom_angle_atom_site_label_2
_geom_angle_atom_site_label_3
_geom_angle
N2 Y1 N3 54.59(11)
N2 Y1 C1 164.26(13)
N3 Y1 C1 110.44(13)
N2 Y1 C5 92.00(13)
N3 Y1 C5 98.09(13)
C1 Y1 C5 95.37(15)
N2 Y1 C2 88.87(13)
N3 Y1 C2 87.98(13)
C1 Y1 C2 85.47(15)
C5 Y1 C2 173.13(15)
N2 Y1 C6 98.97(14)
N3 Y1 C6 153.44(14)
C1 Y1 C6 95.62(16)
C5 Y1 C6 84.04(14)
C2 Y1 C6 89.09(15)
N2 Y1 N1 27.17(10)
N3 Y1 N1 27.46(10)
C1 Y1 N1 137.56(13)
C5 Y1 N1 96.70(12)
C2 Y1 N1 87.18(12)
C6 Y1 N1 126.01(13)
N2 Y1 Al1 128.83(8)
N3 Y1 Al1 99.89(8)
C1 Y1 Al1 43.05(11)
C5 Y1 Al1 138.33(11)
C2 Y1 Al1 42.54(10)
C6 Y1 Al1 95.66(12)
N1 Y1 Al1 115.91(7)
N2 Y1 Al2 102.60(8)
N3 Y1 Al2 137.23(8)
C1 Y1 Al2 92.15(11)
C5 Y1 Al2 42.25(10)
C2 Y1 Al2 130.95(11)
C6 Y1 Al2 42.32(11)
N1 Y1 Al2 123.08(7)
Al1 Y1 Al2 120.40(4)
N2 Y1 H1A 146.4(5)
N3 Y1 H1A 93.0(6)
C1 Y1 H1A 22.9(4)
C5 Y1 H1A 83.2(8)
C2 Y1 H1A 99.8(8)
C6 Y1 H1A 113.5(6)
N1 Y1 H1A 120.2(6)
Al1 Y1 H1A 58.6(7)
Al2 Y1 H1A 96.0(9)
N2 Y1 H1C 172.4(5)
N3 Y1 H1C 130.5(6)
C1 Y1 H1C 22.8(4)
C5 Y1 H1C 81.8(8)
C2 Y1 H1C 96.8(8)
C6 Y1 H1C 76.1(6)
N1 Y1 H1C 157.8(6)
Al1 Y1 H1C 58.1(7)
Al2 Y1 H1C 69.8(5)
H1A Y1 H1C 37.6(6)
N2 Y1 H2A 81.2(9)
N3 Y1 H2A 100.7(7)
C1 Y1 H2A 98.6(8)
C5 Y1 H2A 150.9(4)
C2 Y1 H2A 22.8(4)
C6 Y1 H2A 69.4(5)
N1 Y1 H2A 90.0(9)
Al1 Y1 H2A 59.0(7)
Al2 Y1 H2A 111.6(5)
H1A Y1 H2A 117.6(10)
H1C Y1 H2A 102.2(12)
N2 Y1 H2C 72.5(7)
N3 Y1 H2C 65.7(4)
C1 Y1 H2C 97.6(8)
C5 Y1 H2C 162.1(5)
C2 Y1 H2C 22.7(4)
C6 Y1 H2C 106.9(6)
N1 Y1 H2C 65.4(5)
Al1 Y1 H2C 56.3(7)
Al2 Y1 H2C 148.7(7)
H1A Y1 H2C 104.5(12)
H1C Y1 H2C 114.3(10)
H2A Y1 H2C 37.6(6)
N2 Y1 H5A 106.0(7)
N3 Y1 H5A 91.4(9)
C1 Y1 H5A 77.2(6)
C5 Y1 H5A 22.9(4)
C2 Y1 H5A 161.2(4)
C6 Y1 H5A 99.6(8)
N1 Y1 H5A 100.7(9)
Al1 Y1 H5A 119.5(5)
Al2 Y1 H5A 57.8(7)
H1A Y1 H5A 61.5(9)
H1C Y1 H5A 69.6(12)
H2A Y1 H5A 168.0(11)
H2C Y1 H5A 153.4(10)
N2 Y1 H5C 69.4(4)
N3 Y1 H5C 80.8(7)
C1 Y1 H5C 115.9(5)
C5 Y1 H5C 23.2(4)
C2 Y1 H5C 158.2(5)
C6 Y1 H5C 92.7(9)
N1 Y1 H5C 74.3(5)
Al1 Y1 H5C 158.0(7)
Al2 Y1 H5C 56.5(8)
H1A Y1 H5C 99.4(10)
H1C Y1 H5C 104.7(9)
H2A Y1 H5C 142.8(10)
H2C Y1 H5C 139.4(7)
H5A Y1 H5C 38.8(6)
N2 Y1 H6A 77.6(5)
N3 Y1 H6A 131.0(4)
C1 Y1 H6A 115.8(5)
C5 Y1 H6A 93.1(9)
C2 Y1 H6A 80.5(9)
C6 Y1 H6A 23.0(4)
N1 Y1 H6A 104.0(4)
Al1 Y1 H6A 102.7(8)
Al2 Y1 H6A 56.8(7)
H1A Y1 H6A 135.8(7)
H1C Y1 H6A 98.2(7)
H2A Y1 H6A 57.9(9)
H2C Y1 H6A 92.4(11)
H5A Y1 H6A 113.5(10)
H5C Y1 H6A 92.9(13)
N2 Y1 H6C 112.9(7)
N3 Y1 H6C 157.6(9)
C1 Y1 H6C 79.3(7)
C5 Y1 H6C 101.1(7)
C2 Y1 H6C 72.3(7)
C6 Y1 H6C 22.7(4)
N1 Y1 H6C 137.0(8)
Al1 Y1 H6C 73.0(4)
Al2 Y1 H6C 59.2(7)
H1A Y1 H6C 100.7(8)
H1C Y1 H6C 64.3(11)
H2A Y1 H6C 57.2(11)
H2C Y1 H6C 93.5(9)
H5A Y1 H6C 110.7(12)
H5C Y1 H6C 113.9(10)
H6A Y1 H6C 36.8(6)
N5 Y2 N6 54.58(11)
N5 Y2 C55 161.65(13)
N6 Y2 C55 107.50(13)
N5 Y2 C51 92.52(12)
N6 Y2 C51 100.62(12)
C55 Y2 C51 95.18(14)
N5 Y2 C56 89.54(13)
N6 Y2 C56 86.88(13)
C55 Y2 C56 85.12(15)
C51 Y2 C56 171.99(14)
N5 Y2 C52 100.02(13)
N6 Y2 C52 154.11(13)
C55 Y2 C52 97.35(14)
C51 Y2 C52 83.92(14)
C56 Y2 C52 88.10(14)
N5 Y2 N4 27.12(10)
N6 Y2 N4 27.67(10)
C55 Y2 N4 134.64(12)
C51 Y2 N4 99.83(12)
C56 Y2 N4 85.48(12)
C52 Y2 N4 126.54(12)
N5 Y2 Al4 130.66(8)
N6 Y2 Al4 102.56(8)
C55 Y2 Al4 42.88(11)
C51 Y2 Al4 136.68(10)
C56 Y2 Al4 42.43(11)
C52 Y2 Al4 90.57(10)
N4 Y2 Al4 117.29(7)
N5 Y2 Al3 105.02(8)
N6 Y2 Al3 140.73(8)
C55 Y2 Al3 91.84(11)
C51 Y2 Al3 42.50(10)
C56 Y2 Al3 129.52(11)
C52 Y2 Al3 42.27(10)
N4 Y2 Al3 127.16(7)
Al4 Y2 Al3 114.39(4)
N5 Y2 H51A 69.8(4)
N6 Y2 H51A 84.6(7)
C55 Y2 H51A 115.8(5)
C51 Y2 H51A 22.9(4)
C56 Y2 H51A 158.9(5)
C52 Y2 H51A 91.2(9)
N4 Y2 H51A 78.0(5)
Al4 Y2 H51A 158.6(5)
Al3 Y2 H51A 56.2(7)
N5 Y2 H51C 103.7(8)
N6 Y2 H51C 90.4(8)
C55 Y2 H51C 78.3(6)
C51 Y2 H51C 23.3(4)
C56 Y2 H51C 161.6(5)
C52 Y2 H51C 101.9(7)
N4 Y2 H51C 100.4(9)
Al4 Y2 H51C 121.1(6)
Al3 Y2 H51C 59.8(6)
H51A Y2 H51C 37.9(6)
N5 Y2 H52A 112.1(7)
N6 Y2 H52A 154.3(8)
C55 Y2 H52A 82.5(7)
C51 Y2 H52A 102.0(6)
C56 Y2 H52A 70.1(6)
C52 Y2 H52A 22.5(4)
N4 Y2 H52A 134.3(8)
Al4 Y2 H52A 68.2(4)
Al3 Y2 H52A 59.6(6)
H51A Y2 H52A 112.9(9)
H51C Y2 H52A 115.1(11)
N5 Y2 H52C 78.2(4)
N6 Y2 H52C 131.4(4)
C55 Y2 H52C 118.2(5)
C51 Y2 H52C 91.3(8)
C56 Y2 H52C 81.6(8)
C52 Y2 H52C 22.8(4)
N4 Y2 H52C 104.1(4)
Al4 Y2 H52C 99.9(8)
Al3 Y2 H52C 55.9(7)
H51A Y2 H52C 89.7(12)
H51C Y2 H52C 113.4(9)
H52A Y2 H52C 36.4(5)
N5 Y2 H55A 170.4(8)
N6 Y2 H55A 125.7(6)
C55 Y2 H55A 23.2(4)
C51 Y2 H55A 78.0(7)
C56 Y2 H55A 100.0(8)
C52 Y2 H55A 80.2(6)
N4 Y2 H55A 153.0(7)
Al4 Y2 H55A 58.8(7)
Al3 Y2 H55A 68.7(4)
H51A Y2 H55A 100.6(8)
H51C Y2 H55A 67.0(11)
H52A Y2 H55A 71.5(11)
H52C Y2 H55A 102.8(8)
N5 Y2 H55C 141.9(5)
N6 Y2 H55C 88.2(5)
C55 Y2 H55C 23.1(4)
C51 Y2 H55C 86.5(8)
C56 Y2 H55C 96.7(8)
C52 Y2 H55C 117.6(5)
N4 Y2 H55C 115.8(5)
Al4 Y2 H55C 58.4(7)
Al3 Y2 H55C 99.7(8)
H51A Y2 H55C 102.3(10)
H51C Y2 H55C 65.0(9)
H52A Y2 H55C 105.2(8)
H52C Y2 H55C 139.8(6)
H55A Y2 H55C 37.6(6)
N5 Y2 H56A 75.5(7)
N6 Y2 H56A 64.8(4)
C55 Y2 H56A 93.8(8)
C51 Y2 H56A 164.7(5)
C56 Y2 H56A 22.2(4)
C52 Y2 H56A 107.2(5)
N4 Y2 H56A 65.2(6)
Al4 Y2 H56A 55.4(7)
Al3 Y2 H56A 149.4(5)
H51A Y2 H56A 143.1(8)
H51C Y2 H56A 150.7(9)
H52A Y2 H56A 91.4(8)
H52C Y2 H56A 95.4(10)
H55A Y2 H56A 113.7(10)
H55C Y2 H56A 97.1(12)
N5 Y2 H56C 78.9(8)
N6 Y2 H56C 97.0(8)
C55 Y2 H56C 101.6(7)
C51 Y2 H56C 150.8(4)
C56 Y2 H56C 22.9(4)
C52 Y2 H56C 70.4(6)
N4 Y2 H56C 85.2(9)
Al4 Y2 H56C 59.6(7)
Al3 Y2 H56C 112.6(6)
H51A Y2 H56C 140.3(9)
H51C Y2 H56C 172.2(10)
H52A Y2 H56C 57.4(11)
H52C Y2 H56C 59.7(9)
H55A Y2 H56C 110.0(12)
H55C Y2 H56C 117.4(9)
H56A Y2 H56C 36.9(6)
C3 Al1 C4 120.3(4)
C3 Al1 C2 108.5(2)
C4 Al1 C2 104.7(3)
C3 Al1 C1 107.0(3)
C4 Al1 C1 107.5(2)
C2 Al1 C1 108.43(18)
C3 Al1 Y1 125.1(3)
C4 Al1 Y1 114.6(2)
C2 Al1 Y1 54.74(13)
C1 Al1 Y1 53.86(12)
N2 N1 N3 109.9(3)
N2 N1 Y1 54.52(18)
N3 N1 Y1 55.46(18)
Al1 C1 Y1 83.09(15)
Al1 C1 H1A 122(2)
Y1 C1 H1A 79(2)
Al1 C1 H1B 88(2)
Y1 C1 H1B 171(2)
H1A C1 H1B 106(2)
Al1 C1 H1C 121(2)
Y1 C1 H1C 78(2)
H1A C1 H1C 109(2)
H1B C1 H1C 107(2)
C8 Al2 C7 119.1(2)
C8 Al2 C5 108.2(2)
C7 Al2 C5 107.1(2)
C8 Al2 C6 109.0(2)
C7 Al2 C6 105.4(2)
C5 Al2 C6 107.46(18)
C8 Al2 Y1 114.64(16)
C7 Al2 Y1 126.23(14)
C5 Al2 Y1 53.63(12)
C6 Al2 Y1 54.64(13)
N1 N2 C9 115.5(3)
N1 N2 Y1 98.3(2)
C9 N2 Y1 146.2(3)
Al1 C2 Y1 82.72(15)
Al1 C2 H2A 126(2)
Y1 C2 H2A 78(2)
Al1 C2 H2B 88(2)
Y1 C2 H2B 171(2)
H2A C2 H2B 108(2)
Al1 C2 H2C 115(2)
Y1 C2 H2C 75(2)
H2A C2 H2C 108(2)
H2B C2 H2C 109(2)
N1 N3 C30 111.8(3)
N1 N3 Y1 97.1(2)
C30 N3 Y1 149.3(3)
Al1 C3 H3A 109.5
Al1 C3 H3B 109.5
H3A C3 H3B 109.5
Al1 C3 H3C 109.5
H3A C3 H3C 109.5
H3B C3 H3C 109.5
C53 Al3 C54 119.5(2)
C53 Al3 C52 108.92(19)
C54 Al3 C52 105.44(19)
C53 Al3 C51 108.66(18)
C54 Al3 C51 106.8(2)
C52 Al3 C51 106.86(17)
C53 Al3 Y2 112.79(14)
C54 Al3 Y2 127.71(15)
C52 Al3 Y2 54.63(12)
C51 Al3 Y2 53.50(12)
Al1 C4 H4A 109.5
Al1 C4 H4B 109.5
H4A C4 H4B 109.5
Al1 C4 H4C 109.5
H4A C4 H4C 109.5
H4B C4 H4C 109.5
C57 Al4 C58 119.7(3)
C57 Al4 C56 108.8(2)
C58 Al4 C56 104.0(2)
C57 Al4 C55 107.2(2)
C58 Al4 C55 108.6(2)
C56 Al4 C55 108.08(18)
C57 Al4 Y2 117.04(18)
C58 Al4 Y2 123.22(19)
C56 Al4 Y2 54.77(13)
C55 Al4 Y2 53.59(12)
N5 N4 N6 110.2(3)
N5 N4 Y2 55.33(18)
N6 N4 Y2 55.45(18)
Al2 C5 Y1 84.12(15)
Al2 C5 H5A 122(2)
Y1 C5 H5A 78(2)
Al2 C5 H5B 90(2)
Y1 C5 H5B 173(2)
H5A C5 H5B 109(2)
Al2 C5 H5C 115(2)
Y1 C5 H5C 69(2)
H5A C5 H5C 109(2)
H5B C5 H5C 109(2)
N4 N5 C59 116.0(3)
N4 N5 Y2 97.6(2)
C59 N5 Y2 145.5(3)
Al2 C6 Y1 83.05(15)
Al2 C6 H6A 118(2)
Y1 C6 H6A 79(2)
Al2 C6 H6B 90(2)
Y1 C6 H6B 173(2)
H6A C6 H6B 104(2)
Al2 C6 H6C 128(2)
Y1 C6 H6C 79(2)
H6A C6 H6C 106(2)
H6B C6 H6C 105(2)
N4 N6 C80 111.3(3)
N4 N6 Y2 96.9(2)
C80 N6 Y2 147.5(2)
Al2 C7 H7A 109.5
Al2 C7 H7B 109.5
H7A C7 H7B 109.5
Al2 C7 H7C 109.5
H7A C7 H7C 109.5
H7B C7 H7C 109.5
Al2 C8 H8A 109.5
Al2 C8 H8B 109.5
H8A C8 H8B 109.5
Al2 C8 H8C 109.5
H8A C8 H8C 109.5
H8B C8 H8C 109.5
C29 C9 C10 119.7(4)
C29 C9 N2 115.0(3)
C10 C9 N2 125.2(3)
C26 C10 C9 117.8(4)
C26 C10 C11 117.5(4)
C9 C10 C11 124.7(3)
C12 C11 C16 120.1(4)
C12 C11 C10 120.6(4)
C16 C11 C10 119.1(4)
C11 C12 C13 119.2(4)
C11 C12 C23 121.6(4)
C13 C12 C23 119.2(4)
C14 C13 C12 121.7(4)
C14 C13 H13A 119.2
C12 C13 H13A 119.2
C13 C14 C15 118.4(4)
C13 C14 C20 120.9(4)
C15 C14 C20 120.7(4)
C14 C15 C16 122.3(4)
C14 C15 H15A 118.8
C16 C15 H15A 118.8
C15 C16 C11 118.2(4)
C15 C16 C17 120.4(4)
C11 C16 C17 121.3(3)
C16 C17 C19 113.4(3)
C16 C17 C18 109.6(3)
C19 C17 C18 109.6(3)
C16 C17 H17A 108.0
C19 C17 H17A 108.0
C18 C17 H17A 108.0
C17 C18 H18A 109.5
C17 C18 H18B 109.5
H18A C18 H18B 109.5
C17 C18 H18C 109.5
H18A C18 H18C 109.5
H18B C18 H18C 109.5
C17 C19 H19A 109.5
C17 C19 H19B 109.5
H19A C19 H19B 109.5
C17 C19 H19C 109.5
H19A C19 H19C 109.5
H19B C19 H19C 109.5
C22 C20 C21 110.3(4)
C22 C20 C14 111.0(4)
C21 C20 C14 112.1(4)
C22 C20 H20A 107.8
C21 C20 H20A 107.8
C14 C20 H20A 107.8
C20 C21 H21A 109.5
C20 C21 H21B 109.5
H21A C21 H21B 109.5
C20 C21 H21C 109.5
H21A C21 H21C 109.5
H21B C21 H21C 109.5
C20 C22 H22A 109.5
C20 C22 H22B 109.5
H22A C22 H22B 109.5
C20 C22 H22C 109.5
H22A C22 H22C 109.5
H22B C22 H22C 109.5
C12 C23 C24 112.0(4)
C12 C23 C25 111.8(4)
C24 C23 C25 110.5(4)
C12 C23 H23A 107.4
C24 C23 H23A 107.4
C25 C23 H23A 107.4
C23 C24 H24A 109.5
C23 C24 H24B 109.5
H24A C24 H24B 109.5
C23 C24 H24C 109.5
H24A C24 H24C 109.5
H24B C24 H24C 109.5
C23 C25 H25A 109.5
C23 C25 H25B 109.5
H25A C25 H25B 109.5
C23 C25 H25C 109.5
H25A C25 H25C 109.5
H25B C25 H25C 109.5
C10 C26 C27 122.3(4)
C10 C26 H26A 118.8
C27 C26 H26A 118.8
C28 C27 C26 119.4(4)
C28 C27 H27A 120.3
C26 C27 H27A 120.3
C29 C28 C27 119.4(4)
C29 C28 H28A 120.3
C27 C28 H28A 120.3
C28 C29 C9 121.3(4)
C28 C29 H29A 119.4
C9 C29 H29A 119.4
C50 C30 C31 121.3(4)
C50 C30 N3 119.3(4)
C31 C30 N3 119.4(4)
C47 C31 C30 116.8(4)
C47 C31 C32 120.8(4)
C30 C31 C32 122.2(4)
C37 C32 C33 120.3(4)
C37 C32 C31 120.4(4)
C33 C32 C31 119.3(4)
C34 C33 C32 117.7(5)
C34 C33 C44 121.9(4)
C32 C33 C44 120.3(4)
C35 C34 C33 122.2(5)
C35 C34 H34A 118.9
C33 C34 H34A 118.9
C36 C35 C34 118.6(5)
C36 C35 C41 121.1(7)
C34 C35 C41 120.2(7)
C35 C36 C37 122.8(5)
C35 C36 H36A 118.6
C37 C36 H36A 118.6
C36 C37 C32 118.1(5)
C36 C37 C38 118.4(4)
C32 C37 C38 123.3(4)
C37 C38 C40 109.7(4)
C37 C38 C39 115.0(4)
C40 C38 C39 108.5(4)
C37 C38 H38A 107.8
C40 C38 H38A 107.8
C39 C38 H38A 107.8
C38 C39 H39A 109.5
C38 C39 H39B 109.5
H39A C39 H39B 109.5
C38 C39 H39C 109.5
H39A C39 H39C 109.5
H39B C39 H39C 109.5
C38 C40 H40A 109.5
C38 C40 H40B 109.5
H40A C40 H40B 109.5
C38 C40 H40C 109.5
H40A C40 H40C 109.5
H40B C40 H40C 109.5
C43 C41 C42 126.3(6)
C43 C41 C35 119.5(6)
C42 C41 C35 112.9(5)
C43 C41 H41 93.7
C42 C41 H41 93.7
C35 C41 H41 93.7
C41 C42 H42A 109.5
C41 C42 H42B 109.5
H42A C42 H42B 109.5
C41 C42 H42C 109.5
H42A C42 H42C 109.5
H42B C42 H42C 109.5
C41 C43 H43A 109.5
C41 C43 H43B 109.5
H43A C43 H43B 109.5
C41 C43 H43C 109.5
H43A C43 H43C 109.5
H43B C43 H43C 109.5
C33 C44 C46 110.4(4)
C33 C44 C45 113.8(5)
C46 C44 C45 108.1(4)
C33 C44 H44A 108.1
C46 C44 H44A 108.1
C45 C44 H44A 108.1
C44 C45 H45A 109.5
C44 C45 H45B 109.5
H45A C45 H45B 109.5
C44 C45 H45C 109.5
H45A C45 H45C 109.5
H45B C45 H45C 109.5
C44 C46 H46A 109.5
C44 C46 H46B 109.5
H46A C46 H46B 109.5
C44 C46 H46C 109.5
H46A C46 H46C 109.5
H46B C46 H46C 109.5
C48 C47 C31 121.8(4)
C48 C47 H47A 119.1
C31 C47 H47A 119.1
C47 C48 C49 120.6(4)
C47 C48 H48A 119.7
C49 C48 H48A 119.7
C48 C49 C50 119.4(4)
C48 C49 H49A 120.3
C50 C49 H49A 120.3
C49 C50 C30 120.0(4)
C49 C50 H50A 120.0
C30 C50 H50A 120.0
Al3 C51 Y2 84.00(15)
Al3 C51 H51A 115(2)
Y2 C51 H51A 76(2)
Al3 C51 H51B 90(2)
Y2 C51 H51B 173(2)
H51A C51 H51B 109(2)
Al3 C51 H51C 127(2)
Y2 C51 H51C 76(2)
H51A C51 H51C 107(2)
H51B C51 H51C 105(2)
Al3 C52 Y2 83.10(15)
Al3 C52 H52A 131(2)
Y2 C52 H52A 79(2)
Al3 C52 H52B 87(2)
Y2 C52 H52B 171(2)
H52A C52 H52B 107(2)
Al3 C52 H52C 116(2)
Y2 C52 H52C 80(2)
H52A C52 H52C 106(2)
H52B C52 H52C 105(2)
Al3 C53 H53A 109.5
Al3 C53 H53B 109.5
H53A C53 H53B 109.5
Al3 C53 H53C 109.5
H53A C53 H53C 109.5
H53B C53 H53C 109.5
Al3 C54 H54A 109.5
Al3 C54 H54B 109.5
H54A C54 H54B 109.5
Al3 C54 H54C 109.5
H54A C54 H54C 109.5
H54B C54 H54C 109.5
Al4 C55 Y2 83.53(15)
Al4 C55 H55A 123(2)
Y2 C55 H55A 77(2)
Al4 C55 H55B 88(2)
Y2 C55 H55B 172(2)
H55A C55 H55B 106(2)
Al4 C55 H55C 122(2)
Y2 C55 H55C 80(2)
H55A C55 H55C 107(2)
H55B C55 H55C 106(2)
Al4 C56 Y2 82.80(15)
Al4 C56 H56A 116(2)
Y2 C56 H56A 84(2)
Al4 C56 H56B 90(2)
Y2 C56 H56B 169(2)
H56A C56 H56B 107(2)
Al4 C56 H56C 126(2)
Y2 C56 H56C 73(2)
H56A C56 H56C 109(2)
H56B C56 H56C 105(2)
Al4 C57 H57A 109.5
Al4 C57 H57B 109.5
H57A C57 H57B 109.5
Al4 C57 H57C 109.5
H57A C57 H57C 109.5
H57B C57 H57C 109.5
Al4 C58 H58A 109.5
Al4 C58 H58B 109.5
H58A C58 H58B 109.5
Al4 C58 H58C 109.5
H58A C58 H58C 109.5
H58B C58 H58C 109.5
C79 C59 C60 119.9(4)
C79 C59 N5 114.3(3)
C60 C59 N5 125.7(3)
C76 C60 C59 116.9(3)
C76 C60 C61 117.4(3)
C59 C60 C61 125.8(3)
C66 C61 C62 120.1(3)
C66 C61 C60 120.8(3)
C62 C61 C60 119.0(3)
C63 C62 C61 118.4(4)
C63 C62 C73 119.8(3)
C61 C62 C73 121.7(3)
C62 C63 C64 122.4(4)
C62 C63 H63A 118.8
C64 C63 H63A 118.8
C65 C64 C63 117.7(4)
C65 C64 C70 123.4(4)
C63 C64 C70 118.9(4)
C64 C65 C66 122.6(4)
C64 C65 H65A 118.7
C66 C65 H65A 118.7
C65 C66 C61 118.7(4)
C65 C66 C67 119.6(3)
C61 C66 C67 121.6(4)
C68 C67 C66 112.5(3)
C68 C67 C69 110.3(4)
C66 C67 C69 111.5(3)
C68 C67 H67A 107.4
C66 C67 H67A 107.4
C69 C67 H67A 107.4
C67 C68 H68A 109.5
C67 C68 H68B 109.5
H68A C68 H68B 109.5
C67 C68 H68C 109.5
H68A C68 H68C 109.5
H68B C68 H68C 109.5
C67 C69 H69A 109.5
C67 C69 H69B 109.5
H69A C69 H69B 109.5
C67 C69 H69C 109.5
H69A C69 H69C 109.5
H69B C69 H69C 109.5
C71 C70 C64 113.5(4)
C71 C70 C72 111.0(3)
C64 C70 C72 111.1(3)
C71 C70 H70A 107.0
C64 C70 H70A 107.0
C72 C70 H70A 107.0
C70 C71 H71A 109.5
C70 C71 H71B 109.5
H71A C71 H71B 109.5
C70 C71 H71C 109.5
H71A C71 H71C 109.5
H71B C71 H71C 109.5
C70 C72 H72A 109.5
C70 C72 H72B 109.5
H72A C72 H72B 109.5
C70 C72 H72C 109.5
H72A C72 H72C 109.5
H72B C72 H72C 109.5
C62 C73 C75 112.7(3)
C62 C73 C74 110.0(3)
C75 C73 C74 110.6(3)
C62 C73 H73A 107.8
C75 C73 H73A 107.8
C74 C73 H73A 107.8
C73 C74 H74A 109.5
C73 C74 H74B 109.5
H74A C74 H74B 109.5
C73 C74 H74C 109.5
H74A C74 H74C 109.5
H74B C74 H74C 109.5
C73 C75 H75A 109.5
C73 C75 H75B 109.5
H75A C75 H75B 109.5
C73 C75 H75C 109.5
H75A C75 H75C 109.5
H75B C75 H75C 109.5
C77 C76 C60 122.7(4)
C77 C76 H76A 118.6
C60 C76 H76A 118.6
C78 C77 C76 119.4(4)
C78 C77 H77A 120.3
C76 C77 H77A 120.3
C79 C78 C77 119.2(4)
C79 C78 H78A 120.4
C77 C78 H78A 120.4
C78 C79 C59 121.9(4)
C78 C79 H79A 119.1
C59 C79 H79A 119.1
C100 C80 C81 120.6(4)
C100 C80 N6 118.7(3)
C81 C80 N6 120.7(3)
C97 C81 C80 117.1(4)
C97 C81 C82 121.2(4)
C80 C81 C82 121.7(3)
C87 C82 C83 119.5(3)
C87 C82 C81 120.1(3)
C83 C82 C81 120.4(3)
C84 C83 C82 119.0(4)
C84 C83 C94 120.2(3)
C82 C83 C94 120.7(3)
C85 C84 C83 122.0(4)
C85 C84 H84A 119.0
C83 C84 H84A 119.0
C86 C85 C84 118.1(4)
C86 C85 C91 120.0(4)
C84 C85 C91 121.8(4)
C85 C86 C87 122.1(4)
C85 C86 H86A 118.9
C87 C86 H86A 118.9
C86 C87 C82 119.1(4)
C86 C87 C88 117.5(3)
C82 C87 C88 123.3(3)
C87 C88 C89 109.5(3)
C87 C88 C90 114.4(3)
C89 C88 C90 108.4(3)
C87 C88 H88A 108.1
C89 C88 H88A 108.1
C90 C88 H88A 108.1
C88 C89 H89A 109.5
C88 C89 H89B 109.5
H89A C89 H89B 109.5
C88 C89 H89C 109.5
H89A C89 H89C 109.5
H89B C89 H89C 109.5
C88 C90 H90A 109.5
C88 C90 H90B 109.5
H90A C90 H90B 109.5
C88 C90 H90C 109.5
H90A C90 H90C 109.5
H90B C90 H90C 109.5
C92 C91 C93 111.5(4)
C92 C91 C85 113.5(3)
C93 C91 C85 110.7(3)
C92 C91 H91A 106.9
C93 C91 H91A 106.9
C85 C91 H91A 106.9
C91 C92 H92A 109.5
C91 C92 H92B 109.5
H92A C92 H92B 109.5
C91 C92 H92C 109.5
H92A C92 H92C 109.5
H92B C92 H92C 109.5
C91 C93 H93A 109.5
C91 C93 H93B 109.5
H93A C93 H93B 109.5
C91 C93 H93C 109.5
H93A C93 H93C 109.5
H93B C93 H93C 109.5
C83 C94 C96 114.5(3)
C83 C94 C95 110.6(3)
C96 C94 C95 109.2(3)
C83 C94 H94A 107.4
C96 C94 H94A 107.4
C95 C94 H94A 107.4
C94 C95 H95A 109.5
C94 C95 H95B 109.5
H95A C95 H95B 109.5
C94 C95 H95C 109.5
H95A C95 H95C 109.5
H95B C95 H95C 109.5
C94 C96 H96A 109.5
C94 C96 H96B 109.5
H96A C96 H96B 109.5
C94 C96 H96C 109.5
H96A C96 H96C 109.5
H96B C96 H96C 109.5
C98 C97 C81 122.5(4)
C98 C97 H97A 118.8
C81 C97 H97A 118.8
C97 C98 C99 119.6(4)
C97 C98 H98A 120.2
C99 C98 H98A 120.2
C100 C99 C98 119.6(4)
C100 C99 H99A 120.2
C98 C99 H99A 120.2
C99 C100 C80 120.6(4)
C99 C100 H10A 119.7
C80 C100 H10A 119.7
C2S C1S H1SA 109.5
C2S C1S H1SB 109.5
H1SA C1S H1SB 109.5
C2S C1S H1SC 109.5
H1SA C1S H1SC 109.5
H1SB C1S H1SC 109.5
C3S C2S C1S 112.5(5)
C3S C2S H2SA 109.1
C1S C2S H2SA 109.1
C3S C2S H2SB 109.1
C1S C2S H2SB 109.1
H2SA C2S H2SB 107.8
C2S C3S C4S 116.1(4)
C2S C3S H3SA 108.3
C4S C3S H3SA 108.3
C2S C3S H3SB 108.3
C4S C3S H3SB 108.3
H3SA C3S H3SB 107.4
C3S C4S C5S 115.1(5)
C3S C4S H4SA 108.5
C5S C4S H4SA 108.5
C3S C4S H4SB 108.5
C5S C4S H4SB 108.5
H4SA C4S H4SB 107.5
C6S C5S C4S 113.0(5)
C6S C5S H5SA 109.0
C4S C5S H5SA 109.0
C6S C5S H5SB 109.0
C4S C5S H5SB 109.0
H5SA C5S H5SB 107.8
C5S C6S H6SA 109.5
C5S C6S H6SB 109.5
H6SA C6S H6SB 109.5
C5S C6S H6SC 109.5
H6SA C6S H6SC 109.5
H6SB C6S H6SC 109.5

loop_
_geom_bond_atom_site_label_1
_geom_bond_atom_site_label_2
_geom_bond_distance
Y1 N2 2.345(3)
Y1 N3 2.365(3)
Y1 C1 2.476(4)
Y1 C5 2.478(4)
Y1 C2 2.506(4)
Y1 C6 2.515(5)
Y1 N1 2.849(3)
Y1 Al1 3.0440(14)
Y1 Al2 3.0612(13)
Y1 H1A 2.49(4)
Y1 H1C 2.47(4)
Y1 H2A 2.49(4)
Y1 H2C 2.45(4)
Y1 H5A 2.46(4)
Y1 H5C 2.32(4)
Y1 H6A 2.53(4)
Y1 H6C 2.52(4)
Y2 N5 2.358(3)
Y2 N6 2.358(3)
Y2 C55 2.472(4)
Y2 C51 2.478(4)
Y2 C56 2.512(4)
Y2 C52 2.518(4)
Y2 N4 2.843(3)
Y2 Al4 3.0517(14)
Y2 Al3 3.0659(13)
Y2 H51A 2.44(4)
Y2 H51C 2.44(4)
Y2 H52A 2.53(4)
Y2 H52C 2.54(4)
Y2 H55A 2.45(4)
Y2 H55C 2.49(4)
Y2 H56A 2.60(4)
Y2 H56C 2.42(4)
Al1 C3 1.940(6)
Al1 C4 1.961(6)
Al1 C2 2.075(5)
Al1 C1 2.093(5)
N1 N2 1.315(4)
N1 N3 1.324(4)
C1 H1A 0.987(17)
C1 H1B 1.004(17)
C1 H1C 0.978(17)
Al2 C8 1.962(5)
Al2 C7 1.965(5)
Al2 C5 2.069(4)
Al2 C6 2.076(5)
N2 C9 1.423(5)
C2 H2A 0.989(17)
C2 H2B 0.984(17)
C2 H2C 0.978(17)
N3 C30 1.430(5)
C3 H3A 0.9800
C3 H3B 0.9800
C3 H3C 0.9800
Al3 C53 1.961(4)
Al3 C54 1.965(4)
Al3 C52 2.077(5)
Al3 C51 2.083(4)
C4 H4A 0.9800
C4 H4B 0.9800
C4 H4C 0.9800
Al4 C57 1.956(5)
Al4 C58 1.959(5)
Al4 C56 2.075(5)
Al4 C55 2.090(5)
N4 N5 1.307(4)
N4 N6 1.330(4)
C5 H5A 0.982(17)
C5 H5B 0.976(17)
C5 H5C 0.976(17)
N5 C59 1.420(5)
C6 H6A 1.005(17)
C6 H6B 1.002(17)
C6 H6C 0.991(17)
N6 C80 1.430(5)
C7 H7A 0.9800
C7 H7B 0.9800
C7 H7C 0.9800
C8 H8A 0.9800
C8 H8B 0.9800
C8 H8C 0.9800
C9 C29 1.392(5)
C9 C10 1.403(6)
C10 C26 1.385(5)
C10 C11 1.516(5)
C11 C12 1.393(6)
C11 C16 1.423(6)
C12 C13 1.403(6)
C12 C23 1.518(6)
C13 C14 1.384(6)
C13 H13A 0.9500
C14 C15 1.389(6)
C14 C20 1.531(6)
C15 C16 1.393(5)
C15 H15A 0.9500
C16 C17 1.524(5)
C17 C19 1.524(6)
C17 C18 1.529(5)
C17 H17A 1.0000
C18 H18A 0.9800
C18 H18B 0.9800
C18 H18C 0.9800
C19 H19A 0.9800
C19 H19B 0.9800
C19 H19C 0.9800
C20 C22 1.515(6)
C20 C21 1.527(6)
C20 H20A 1.0000
C21 H21A 0.9800
C21 H21B 0.9800
C21 H21C 0.9800
C22 H22A 0.9800
C22 H22B 0.9800
C22 H22C 0.9800
C23 C24 1.520(7)
C23 C25 1.521(6)
C23 H23A 1.0000
C24 H24A 0.9800
C24 H24B 0.9800
C24 H24C 0.9800
C25 H25A 0.9800
C25 H25B 0.9800
C25 H25C 0.9800
C26 C27 1.386(6)
C26 H26A 0.9500
C27 C28 1.381(6)
C27 H27A 0.9500
C28 C29 1.380(6)
C28 H28A 0.9500
C29 H29A 0.9500
C30 C50 1.396(6)
C30 C31 1.404(6)
C31 C47 1.402(6)
C31 C32 1.496(6)
C32 C37 1.413(6)
C32 C33 1.419(6)
C33 C34 1.405(7)
C33 C44 1.519(7)
C34 C35 1.381(8)
C34 H34A 0.9500
C35 C36 1.370(8)
C35 C41 1.529(7)
C36 C37 1.391(7)
C36 H36A 0.9500
C37 C38 1.520(7)
C38 C40 1.528(6)
C38 C39 1.547(6)
C38 H38A 1.0000
C39 H39A 0.9800
C39 H39B 0.9800
C39 H39C 0.9800
C40 H40A 0.9800
C40 H40B 0.9800
C40 H40C 0.9800
C41 C43 1.317(8)
C41 C42 1.449(7)
C41 H41 1.0000
C42 H42A 0.9800
C42 H42B 0.9800
C42 H42C 0.9800
C43 H43A 0.9800
C43 H43B 0.9800
C43 H43C 0.9800
C44 C46 1.533(6)
C44 C45 1.542(6)
C44 H44A 1.0000
C45 H45A 0.9800
C45 H45B 0.9800
C45 H45C 0.9800
C46 H46A 0.9800
C46 H46B 0.9800
C46 H46C 0.9800
C47 C48 1.374(6)
C47 H47A 0.9500
C48 C49 1.383(6)
C48 H48A 0.9500
C49 C50 1.384(6)
C49 H49A 0.9500
C50 H50A 0.9500
C51 H51A 0.979(17)
C51 H51B 0.986(17)
C51 H51C 0.994(17)
C52 H52A 0.985(17)
C52 H52B 0.992(17)
C52 H52C 0.998(17)
C53 H53A 0.9800
C53 H53B 0.9800
C53 H53C 0.9800
C54 H54A 0.9800
C54 H54B 0.9800
C54 H54C 0.9800
C55 H55A 0.989(17)
C55 H55B 0.987(17)
C55 H55C 0.995(17)
C56 H56A 0.986(17)
C56 H56B 1.001(17)
C56 H56C 0.985(17)
C57 H57A 0.9800
C57 H57B 0.9800
C57 H57C 0.9800
C58 H58A 0.9800
C58 H58B 0.9800
C58 H58C 0.9800
C59 C79 1.391(5)
C59 C60 1.407(5)
C60 C76 1.401(5)
C60 C61 1.509(5)
C61 C66 1.405(5)
C61 C62 1.413(5)
C62 C63 1.394(5)
C62 C73 1.519(5)
C63 C64 1.396(5)
C63 H63A 0.9500
C64 C65 1.379(6)
C64 C70 1.527(5)
C65 C66 1.396(5)
C65 H65A 0.9500
C66 C67 1.524(6)
C67 C68 1.516(5)
C67 C69 1.527(6)
C67 H67A 1.0000
C68 H68A 0.9800
C68 H68B 0.9800
C68 H68C 0.9800
C69 H69A 0.9800
C69 H69B 0.9800
C69 H69C 0.9800
C70 C71 1.519(6)
C70 C72 1.531(6)
C70 H70A 1.0000
C71 H71A 0.9800
C71 H71B 0.9800
C71 H71C 0.9800
C72 H72A 0.9800
C72 H72B 0.9800
C72 H72C 0.9800
C73 C75 1.529(6)
C73 C74 1.532(5)
C73 H73A 1.0000
C74 H74A 0.9800
C74 H74B 0.9800
C74 H74C 0.9800
C75 H75A 0.9800
C75 H75B 0.9800
C75 H75C 0.9800
C76 C77 1.385(6)
C76 H76A 0.9500
C77 C78 1.383(6)
C77 H77A 0.9500
C78 C79 1.378(6)
C78 H78A 0.9500
C79 H79A 0.9500
C80 C100 1.395(5)
C80 C81 1.401(5)
C81 C97 1.394(6)
C81 C82 1.503(5)
C82 C87 1.406(5)
C82 C83 1.420(5)
C83 C84 1.395(5)
C83 C94 1.526(5)
C84 C85 1.392(5)
C84 H84A 0.9500
C85 C86 1.390(5)
C85 C91 1.525(5)
C86 C87 1.398(5)
C86 H86A 0.9500
C87 C88 1.528(5)
C88 C89 1.534(6)
C88 C90 1.535(6)
C88 H88A 1.0000
C89 H89A 0.9800
C89 H89B 0.9800
C89 H89C 0.9800
C90 H90A 0.9800
C90 H90B 0.9800
C90 H90C 0.9800
C91 C92 1.511(6)
C91 C93 1.522(6)
C91 H91A 1.0000
C92 H92A 0.9800
C92 H92B 0.9800
C92 H92C 0.9800
C93 H93A 0.9800
C93 H93B 0.9800
C93 H93C 0.9800
C94 C96 1.528(6)
C94 C95 1.533(6)
C94 H94A 1.0000
C95 H95A 0.9800
C95 H95B 0.9800
C95 H95C 0.9800
C96 H96A 0.9800
C96 H96B 0.9800
C96 H96C 0.9800
C97 C98 1.382(6)
C97 H97A 0.9500
C98 C99 1.383(6)
C98 H98A 0.9500
C99 C100 1.382(6)
C99 H99A 0.9500
C100 H10A 0.9500
C1S C2S 1.513(7)
C1S H1SA 0.9800
C1S H1SB 0.9800
C1S H1SC 0.9800
C2S C3S 1.502(7)
C2S H2SA 0.9900
C2S H2SB 0.9900
C3S C4S 1.502(7)
C3S H3SA 0.9900
C3S H3SB 0.9900
C4S C5S 1.512(7)
C4S H4SA 0.9900
C4S H4SB 0.9900
C5S C6S 1.503(8)
C5S H5SA 0.9900
C5S H5SB 0.9900
C6S H6SA 0.9800
C6S H6SB 0.9800
C6S H6SC 0.9800

loop_
_geom_torsion_atom_site_label_1
_geom_torsion_atom_site_label_2
_geom_torsion_atom_site_label_3
_geom_torsion_atom_site_label_4
_geom_torsion
N2 Y1 Al1 C3 -112.6(3)
N3 Y1 Al1 C3 -164.6(2)
C1 Y1 Al1 C3 85.9(3)
C5 Y1 Al1 C3 81.1(3)
C2 Y1 Al1 C3 -88.7(3)
C6 Y1 Al1 C3 -6.3(3)
N1 Y1 Al1 C3 -141.1(2)
Al2 Y1 Al1 C3 30.3(2)
N2 Y1 Al1 C4 67.1(2)
N3 Y1 Al1 C4 15.1(2)
C1 Y1 Al1 C4 -94.4(3)
C5 Y1 Al1 C4 -99.2(3)
C2 Y1 Al1 C4 91.0(3)
C6 Y1 Al1 C4 173.5(2)
N1 Y1 Al1 C4 38.6(2)
Al2 Y1 Al1 C4 -150.0(2)
N2 Y1 Al1 C2 -23.9(2)
N3 Y1 Al1 C2 -75.94(18)
C1 Y1 Al1 C2 174.6(2)
C5 Y1 Al1 C2 169.8(2)
C6 Y1 Al1 C2 82.44(19)
N1 Y1 Al1 C2 -52.38(18)
Al2 Y1 Al1 C2 118.98(16)
N2 Y1 Al1 C1 161.51(19)
N3 Y1 Al1 C1 109.44(18)
C5 Y1 Al1 C1 -4.8(2)
C2 Y1 Al1 C1 -174.6(2)
C6 Y1 Al1 C1 -92.2(2)
N1 Y1 Al1 C1 132.99(18)
Al2 Y1 Al1 C1 -55.64(17)
N3 Y1 N1 N2 -175.9(3)
C1 Y1 N1 N2 173.2(2)
C5 Y1 N1 N2 -81.3(2)
C2 Y1 N1 N2 93.0(2)
C6 Y1 N1 N2 6.2(3)
Al1 Y1 N1 N2 125.4(2)
Al2 Y1 N1 N2 -45.7(2)
N2 Y1 N1 N3 175.9(3)
C1 Y1 N1 N3 -10.9(3)
C5 Y1 N1 N3 94.7(2)
C2 Y1 N1 N3 -91.0(2)
C6 Y1 N1 N3 -177.9(2)
Al1 Y1 N1 N3 -58.6(2)
Al2 Y1 N1 N3 130.3(2)
C3 Al1 C1 Y1 -121.4(3)
C4 Al1 C1 Y1 108.0(3)
C2 Al1 C1 Y1 -4.6(2)
N2 Y1 C1 Al1 -65.6(5)
N3 Y1 C1 Al1 -82.50(16)
C5 Y1 C1 Al1 176.79(15)
C2 Y1 C1 Al1 3.64(16)
C6 Y1 C1 Al1 92.28(16)
N1 Y1 C1 Al1 -77.2(2)
Al2 Y1 C1 Al1 134.56(13)
N2 Y1 Al2 C8 -174.0(2)
N3 Y1 Al2 C8 -123.2(2)
C1 Y1 Al2 C8 0.5(2)
C5 Y1 Al2 C8 -95.1(2)
C2 Y1 Al2 C8 86.4(2)
C6 Y1 Al2 C8 96.5(3)
N1 Y1 Al2 C8 -154.4(2)
Al1 Y1 Al2 C8 34.83(19)
N2 Y1 Al2 C7 6.1(2)
N3 Y1 Al2 C7 56.9(2)
C1 Y1 Al2 C7 -179.4(2)
C5 Y1 Al2 C7 85.0(2)
C2 Y1 Al2 C7 -93.5(2)
C6 Y1 Al2 C7 -83.4(3)
N1 Y1 Al2 C7 25.7(2)
Al1 Y1 Al2 C7 -145.05(19)
N2 Y1 Al2 C5 -78.88(17)
N3 Y1 Al2 C5 -28.12(19)
C1 Y1 Al2 C5 95.62(19)
C2 Y1 Al2 C5 -178.5(2)
C6 Y1 Al2 C5 -168.4(2)
N1 Y1 Al2 C5 -59.33(17)
Al1 Y1 Al2 C5 129.94(16)
N2 Y1 Al2 C6 89.52(19)
N3 Y1 Al2 C6 140.3(2)
C1 Y1 Al2 C6 -96.0(2)
C5 Y1 Al2 C6 168.4(2)
C2 Y1 Al2 C6 -10.1(2)
N1 Y1 Al2 C6 109.07(19)
Al1 Y1 Al2 C6 -61.66(18)
N3 N1 N2 C9 175.0(3)
Y1 N1 N2 C9 178.5(4)
N3 N1 N2 Y1 -3.6(3)
N3 Y1 N2 N1 2.29(19)
C1 Y1 N2 N1 -17.2(6)
C5 Y1 N2 N1 100.8(2)
C2 Y1 N2 N1 -86.0(2)
C6 Y1 N2 N1 -174.9(2)
Al1 Y1 N2 N1 -70.1(2)
Al2 Y1 N2 N1 142.1(2)
N3 Y1 N2 C9 -175.3(5)
C1 Y1 N2 C9 165.2(5)
C5 Y1 N2 C9 -76.8(5)
C2 Y1 N2 C9 96.4(5)
C6 Y1 N2 C9 7.5(5)
N1 Y1 N2 C9 -177.6(6)
Al1 Y1 N2 C9 112.3(4)
Al2 Y1 N2 C9 -35.5(5)
C3 Al1 C2 Y1 120.4(3)
C4 Al1 C2 Y1 -110.0(2)
C1 Al1 C2 Y1 4.6(2)
N2 Y1 C2 Al1 161.63(15)
N3 Y1 C2 Al1 107.02(15)
C1 Y1 C2 Al1 -3.68(16)
C5 Y1 C2 Al1 -101.0(12)
C6 Y1 C2 Al1 -99.39(17)
N1 Y1 C2 Al1 134.49(14)
Al2 Y1 C2 Al1 -92.60(15)
N2 N1 N3 C30 172.9(3)
Y1 N1 N3 C30 169.4(3)
N2 N1 N3 Y1 3.5(3)
N2 Y1 N3 N1 -2.27(19)
C1 Y1 N3 N1 172.2(2)
C5 Y1 N3 N1 -89.0(2)
C2 Y1 N3 N1 87.8(2)
C6 Y1 N3 N1 3.9(4)
Al1 Y1 N3 N1 128.8(2)
Al2 Y1 N3 N1 -70.3(2)
N2 Y1 N3 C30 -162.8(5)
C1 Y1 N3 C30 11.7(5)
C5 Y1 N3 C30 110.5(5)
C2 Y1 N3 C30 -72.7(5)
C6 Y1 N3 C30 -156.6(5)
N1 Y1 N3 C30 -160.5(6)
Al1 Y1 N3 C30 -31.7(5)
Al2 Y1 N3 C30 129.2(5)
N5 Y2 Al3 C53 173.93(17)
N6 Y2 Al3 C53 122.2(2)
C55 Y2 Al3 C53 1.27(19)
C51 Y2 Al3 C53 96.9(2)
C56 Y2 Al3 C53 -83.9(2)
C52 Y2 Al3 C53 -97.6(2)
N4 Y2 Al3 C53 156.28(17)
Al4 Y2 Al3 C53 -36.50(16)
N5 Y2 Al3 C54 -6.3(2)
N6 Y2 Al3 C54 -57.9(2)
C55 Y2 Al3 C54 -178.9(2)
C51 Y2 Al3 C54 -83.2(2)
C56 Y2 Al3 C54 95.9(2)
C52 Y2 Al3 C54 82.2(2)
N4 Y2 Al3 C54 -23.9(2)
Al4 Y2 Al3 C54 143.32(19)
N5 Y2 Al3 C52 -88.43(17)
N6 Y2 Al3 C52 -140.12(19)
C55 Y2 Al3 C52 98.91(18)
C51 Y2 Al3 C52 -165.4(2)
C56 Y2 Al3 C52 13.7(2)
N4 Y2 Al3 C52 -106.08(17)
Al4 Y2 Al3 C52 61.15(15)
N5 Y2 Al3 C51 76.98(17)
N6 Y2 Al3 C51 25.3(2)
C55 Y2 Al3 C51 -95.67(18)
C56 Y2 Al3 C51 179.1(2)
C52 Y2 Al3 C51 165.4(2)
N4 Y2 Al3 C51 59.33(17)
Al4 Y2 Al3 C51 -133.44(15)
N5 Y2 Al4 C57 111.9(2)
N6 Y2 Al4 C57 165.6(2)
C55 Y2 Al4 C57 -92.1(2)
C51 Y2 Al4 C57 -73.6(2)
C56 Y2 Al4 C57 94.7(2)
C52 Y2 Al4 C57 8.1(2)
N4 Y2 Al4 C57 140.6(2)
Al3 Y2 Al4 C57 -28.0(2)
N5 Y2 Al4 C58 -66.6(2)
N6 Y2 Al4 C58 -12.9(2)
C55 Y2 Al4 C58 89.4(2)
C51 Y2 Al4 C58 107.9(2)
C56 Y2 Al4 C58 -83.8(2)
C52 Y2 Al4 C58 -170.4(2)
N4 Y2 Al4 C58 -37.9(2)
Al3 Y2 Al4 C58 153.53(19)
N5 Y2 Al4 C56 17.20(19)
N6 Y2 Al4 C56 70.95(17)
C55 Y2 Al4 C56 173.2(2)
C51 Y2 Al4 C56 -168.3(2)
C52 Y2 Al4 C56 -86.56(18)
N4 Y2 Al4 C56 45.91(17)
Al3 Y2 Al4 C56 -122.65(16)
N5 Y2 Al4 C55 -156.03(19)
N6 Y2 Al4 C55 -102.28(17)
C51 Y2 Al4 C55 18.5(2)
C56 Y2 Al4 C55 -173.2(2)
C52 Y2 Al4 C55 100.21(18)
N4 Y2 Al4 C55 -127.33(17)
Al3 Y2 Al4 C55 64.11(16)
N6 Y2 N4 N5 170.2(3)
C55 Y2 N4 N5 -176.4(2)
C51 Y2 N4 N5 76.1(2)
C56 Y2 N4 N5 -97.9(2)
C52 Y2 N4 N5 -13.6(3)
Al4 Y2 N4 N5 -126.9(2)
Al3 Y2 N4 N5 40.0(2)
N5 Y2 N4 N6 -170.2(3)
C55 Y2 N4 N6 13.3(3)
C51 Y2 N4 N6 -94.1(2)
C56 Y2 N4 N6 91.9(2)
C52 Y2 N4 N6 176.2(2)
Al4 Y2 N4 N6 62.8(2)
Al3 Y2 N4 N6 -130.3(2)
C8 Al2 C5 Y1 107.63(19)
C7 Al2 C5 Y1 -122.78(17)
C6 Al2 C5 Y1 -9.9(2)
N2 Y1 C5 Al2 106.63(14)
N3 Y1 C5 Al2 161.14(13)
C1 Y1 C5 Al2 -87.29(16)
C2 Y1 C5 Al2 9.4(13)
C6 Y1 C5 Al2 7.82(16)
N1 Y1 C5 Al2 133.48(13)
Al1 Y1 C5 Al2 -83.99(18)
N6 N4 N5 C59 -179.6(3)
Y2 N4 N5 C59 171.9(4)
N6 N4 N5 Y2 8.6(3)
N6 Y2 N5 N4 -5.55(19)
C55 Y2 N5 N4 8.1(5)
C51 Y2 N5 N4 -106.8(2)
C56 Y2 N5 N4 81.0(2)
C52 Y2 N5 N4 168.9(2)
Al4 Y2 N5 N4 69.4(2)
Al3 Y2 N5 N4 -148.00(19)
N6 Y2 N5 C59 -172.5(5)
C55 Y2 N5 C59 -158.9(4)
C51 Y2 N5 C59 86.2(4)
C56 Y2 N5 C59 -86.0(4)
C52 Y2 N5 C59 2.0(5)
N4 Y2 N5 C59 -167.0(6)
Al4 Y2 N5 C59 -97.5(4)
Al3 Y2 N5 C59 45.0(4)
C8 Al2 C6 Y1 -107.26(19)
C7 Al2 C6 Y1 123.77(18)
C5 Al2 C6 Y1 9.77(19)
N2 Y1 C6 Al2 -98.91(15)
N3 Y1 C6 Al2 -104.0(3)
C1 Y1 C6 Al2 87.02(17)
C5 Y1 C6 Al2 -7.81(16)
C2 Y1 C6 Al2 172.38(17)
N1 Y1 C6 Al2 -101.77(15)
Al1 Y1 C6 Al2 130.29(13)
N5 N4 N6 C80 -171.9(3)
Y2 N4 N6 C80 -163.4(3)
N5 N4 N6 Y2 -8.5(3)
N5 Y2 N6 N4 5.45(19)
C55 Y2 N6 N4 -170.1(2)
C51 Y2 N6 N4 91.0(2)
C56 Y2 N6 N4 -86.2(2)
C52 Y2 N6 N4 -7.1(4)
Al4 Y2 N6 N4 -125.9(2)
Al3 Y2 N6 N4 73.9(2)
N5 Y2 N6 C80 155.7(5)
C55 Y2 N6 C80 -19.8(5)
C51 Y2 N6 C80 -118.8(5)
C56 Y2 N6 C80 64.0(5)
C52 Y2 N6 C80 143.2(4)
N4 Y2 N6 C80 150.3(6)
Al4 Y2 N6 C80 24.4(5)
Al3 Y2 N6 C80 -135.9(4)
N1 N2 C9 C29 -147.2(3)
Y1 N2 C9 C29 30.1(6)
N1 N2 C9 C10 35.2(5)
Y1 N2 C9 C10 -147.4(4)
C29 C9 C10 C26 2.9(6)
N2 C9 C10 C26 -179.6(4)
C29 C9 C10 C11 -175.4(4)
N2 C9 C10 C11 2.1(6)
C26 C10 C11 C12 79.6(5)
C9 C10 C11 C12 -102.1(5)
C26 C10 C11 C16 -95.1(5)
C9 C10 C11 C16 83.1(5)
C16 C11 C12 C13 2.5(6)
C10 C11 C12 C13 -172.2(4)
C16 C11 C12 C23 -177.3(4)
C10 C11 C12 C23 8.0(6)
C11 C12 C13 C14 -1.6(6)
C23 C12 C13 C14 178.2(4)
C12 C13 C14 C15 -0.6(6)
C12 C13 C14 C20 178.5(4)
C13 C14 C15 C16 2.1(6)
C20 C14 C15 C16 -177.0(4)
C14 C15 C16 C11 -1.2(6)
C14 C15 C16 C17 176.6(4)
C12 C11 C16 C15 -1.1(6)
C10 C11 C16 C15 173.7(3)
C12 C11 C16 C17 -178.9(4)
C10 C11 C16 C17 -4.2(5)
C15 C16 C17 C19 30.4(5)
C11 C16 C17 C19 -151.8(4)
C15 C16 C17 C18 -92.4(4)
C11 C16 C17 C18 85.4(4)
C13 C14 C20 C22 -114.6(5)
C15 C14 C20 C22 64.6(5)
C13 C14 C20 C21 121.6(5)
C15 C14 C20 C21 -59.3(5)
C11 C12 C23 C24 127.6(4)
C13 C12 C23 C24 -52.2(5)
C11 C12 C23 C25 -107.8(5)
C13 C12 C23 C25 72.4(5)
C9 C10 C26 C27 -2.2(6)
C11 C10 C26 C27 176.2(4)
C10 C26 C27 C28 -0.4(6)
C26 C27 C28 C29 2.2(6)
C27 C28 C29 C9 -1.4(6)
C10 C9 C29 C28 -1.2(6)
N2 C9 C29 C28 -178.9(4)
N1 N3 C30 C50 -43.8(5)
Y1 N3 C30 C50 115.3(5)
N1 N3 C30 C31 136.0(4)
Y1 N3 C30 C31 -64.9(6)
C50 C30 C31 C47 1.0(6)
N3 C30 C31 C47 -178.8(3)
C50 C30 C31 C32 176.8(4)
N3 C30 C31 C32 -3.0(6)
C47 C31 C32 C37 -70.9(5)
C30 C31 C32 C37 113.5(4)
C47 C31 C32 C33 105.9(5)
C30 C31 C32 C33 -69.7(5)
C37 C32 C33 C34 -4.5(6)
C31 C32 C33 C34 178.7(4)
C37 C32 C33 C44 172.3(4)
C31 C32 C33 C44 -4.4(6)
C32 C33 C34 C35 0.4(7)
C44 C33 C34 C35 -176.4(4)
C33 C34 C35 C36 3.2(7)
C33 C34 C35 C41 -174.5(4)
C34 C35 C36 C37 -2.8(7)
C41 C35 C36 C37 174.9(4)
C35 C36 C37 C32 -1.2(7)
C35 C36 C37 C38 174.9(4)
C33 C32 C37 C36 4.9(6)
C31 C32 C37 C36 -178.4(4)
C33 C32 C37 C38 -170.9(4)
C31 C32 C37 C38 5.8(6)
C36 C37 C38 C40 -79.0(5)
C32 C37 C38 C40 96.9(5)
C36 C37 C38 C39 43.7(6)
C32 C37 C38 C39 -140.5(4)
C36 C35 C41 C43 111.5(11)
C34 C35 C41 C43 -70.8(11)
C36 C35 C41 C42 -80.5(8)
C34 C35 C41 C42 97.2(8)
C34 C33 C44 C46 95.7(5)
C32 C33 C44 C46 -81.0(5)
C34 C33 C44 C45 -26.0(6)
C32 C33 C44 C45 157.2(4)
C30 C31 C47 C48 -1.6(6)
C32 C31 C47 C48 -177.5(4)
C31 C47 C48 C49 1.3(7)
C47 C48 C49 C50 -0.3(7)
C48 C49 C50 C30 -0.3(7)
C31 C30 C50 C49 -0.1(6)
N3 C30 C50 C49 179.7(4)
C53 Al3 C51 Y2 -104.99(17)
C54 Al3 C51 Y2 124.86(17)
C52 Al3 C51 Y2 12.39(18)
N5 Y2 C51 Al3 -109.62(14)
N6 Y2 C51 Al3 -164.03(12)
C55 Y2 C51 Al3 87.05(16)
C56 Y2 C51 Al3 -4.8(11)
C52 Y2 C51 Al3 -9.81(14)
N4 Y2 C51 Al3 -135.92(12)
Al4 Y2 C51 Al3 74.55(18)
C53 Al3 C52 Y2 105.00(17)
C54 Al3 C52 Y2 -125.60(17)
C51 Al3 C52 Y2 -12.21(18)
N5 Y2 C52 Al3 101.35(14)
N6 Y2 C52 Al3 111.7(3)
C55 Y2 C52 Al3 -84.62(16)
C51 Y2 C52 Al3 9.85(14)
C56 Y2 C52 Al3 -169.45(16)
N4 Y2 C52 Al3 107.60(14)
Al4 Y2 C52 Al3 -127.09(12)
C57 Al4 C55 Y2 111.3(2)
C58 Al4 C55 Y2 -118.1(2)
C56 Al4 C55 Y2 -5.81(19)
N5 Y2 C55 Al4 78.2(4)
N6 Y2 C55 Al4 89.75(15)
C51 Y2 C55 Al4 -167.39(15)
C56 Y2 C55 Al4 4.57(15)
C52 Y2 C55 Al4 -82.87(16)
N4 Y2 C55 Al4 83.31(19)
Al3 Y2 C55 Al4 -124.94(12)
C57 Al4 C56 Y2 -110.4(2)
C58 Al4 C56 Y2 120.99(19)
C55 Al4 C56 Y2 5.72(19)
N5 Y2 C56 Al4 -167.03(14)
N6 Y2 C56 Al4 -112.48(14)
C55 Y2 C56 Al4 -4.61(15)
C51 Y2 C56 Al4 88.0(11)
C52 Y2 C56 Al4 92.93(16)
N4 Y2 C56 Al4 -140.18(14)
Al3 Y2 C56 Al4 83.74(16)
N4 N5 C59 C79 153.5(3)
Y2 N5 C59 C79 -40.8(6)
N4 N5 C59 C60 -28.0(5)
Y2 N5 C59 C60 137.6(4)
C79 C59 C60 C76 1.3(5)
N5 C59 C60 C76 -177.1(4)
C79 C59 C60 C61 179.7(4)
N5 C59 C60 C61 1.3(6)
C76 C60 C61 C66 83.7(5)
C59 C60 C61 C66 -94.6(5)
C76 C60 C61 C62 -92.3(4)
C59 C60 C61 C62 89.3(5)
C66 C61 C62 C63 -0.6(5)
C60 C61 C62 C63 175.5(3)
C66 C61 C62 C73 180.0(3)
C60 C61 C62 C73 -3.9(5)
C61 C62 C63 C64 0.7(6)
C73 C62 C63 C64 -179.9(3)
C62 C63 C64 C65 -0.2(6)
C62 C63 C64 C70 178.3(3)
C63 C64 C65 C66 -0.5(6)
C70 C64 C65 C66 -178.9(4)
C64 C65 C66 C61 0.5(6)
C64 C65 C66 C67 -179.2(3)
C62 C61 C66 C65 0.0(5)
C60 C61 C66 C65 -176.0(3)
C62 C61 C66 C67 179.7(3)
C60 C61 C66 C67 3.7(6)
C65 C66 C67 C68 -42.9(5)
C61 C66 C67 C68 137.4(4)
C65 C66 C67 C69 81.8(5)
C61 C66 C67 C69 -97.9(4)
C65 C64 C70 C71 20.8(5)
C63 C64 C70 C71 -157.6(4)
C65 C64 C70 C72 -105.0(4)
C63 C64 C70 C72 76.6(5)
C63 C62 C73 C75 42.3(5)
C61 C62 C73 C75 -138.3(4)
C63 C62 C73 C74 -81.5(4)
C61 C62 C73 C74 97.8(4)
C59 C60 C76 C77 -0.3(6)
C61 C60 C76 C77 -178.8(4)
C60 C76 C77 C78 -0.7(6)
C76 C77 C78 C79 0.7(6)
C77 C78 C79 C59 0.4(6)
C60 C59 C79 C78 -1.4(6)
N5 C59 C79 C78 177.1(4)
N4 N6 C80 C100 38.9(5)
Y2 N6 C80 C100 -109.2(5)
N4 N6 C80 C81 -140.7(4)
Y2 N6 C80 C81 71.2(6)
C100 C80 C81 C97 -1.3(6)
N6 C80 C81 C97 178.3(3)
C100 C80 C81 C82 177.8(4)
N6 C80 C81 C82 -2.6(6)
C97 C81 C82 C87 66.5(5)
C80 C81 C82 C87 -112.5(4)
C97 C81 C82 C83 -112.8(4)
C80 C81 C82 C83 68.1(5)
C87 C82 C83 C84 4.3(5)
C81 C82 C83 C84 -176.3(3)
C87 C82 C83 C94 -171.3(3)
C81 C82 C83 C94 8.1(5)
C82 C83 C84 C85 -0.6(6)
C94 C83 C84 C85 175.0(4)
C83 C84 C85 C86 -2.7(6)
C83 C84 C85 C91 175.9(4)
C84 C85 C86 C87 2.3(6)
C91 C85 C86 C87 -176.3(4)
C85 C86 C87 C82 1.3(6)
C85 C86 C87 C88 -174.5(3)
C83 C82 C87 C86 -4.7(6)
C81 C82 C87 C86 176.0(3)
C83 C82 C87 C88 170.9(3)
C81 C82 C87 C88 -8.5(6)
C86 C87 C88 C89 78.0(4)
C82 C87 C88 C89 -97.6(4)
C86 C87 C88 C90 -43.9(5)
C82 C87 C88 C90 140.5(4)
C86 C85 C91 C92 -138.0(4)
C84 C85 C91 C92 43.4(5)
C86 C85 C91 C93 95.8(4)
C84 C85 C91 C93 -82.8(5)
C84 C83 C94 C96 24.2(5)
C82 C83 C94 C96 -160.3(4)
C84 C83 C94 C95 -99.7(4)
C82 C83 C94 C95 75.8(5)
C80 C81 C97 C98 1.4(6)
C82 C81 C97 C98 -177.7(4)
C81 C97 C98 C99 -0.6(6)
C97 C98 C99 C100 -0.4(6)
C98 C99 C100 C80 0.5(6)
C81 C80 C100 C99 0.4(6)
N6 C80 C100 C99 -179.2(4)
C1S C2S C3S C4S 178.9(5)
C2S C3S C4S C5S -178.9(5)
C3S C4S C5S C6S 171.7(5)
